data_7130390
loop_
_publ_author_name
'Tian, Yi-Qi'
'Cui, Yun-Shu'
'Zhu, Jia-Hui'
'Xu, Cong-Qiao'
'Yi, Xiao-Yi'
'Li, Jun'
'Liu, Chao'

_publ_section_title
;
 Ancillary ligand-regulated Ti(iv)-based metallocalixarene coordination
 cages for photocatalytic H2 evolution
;
_journal_name_full 'Chemical Communications'
_journal_paper_doi 10.1039/D2CC03131K
_journal_year 2022
_chemical_formula_moiety 'C90 H110 O10 Ti2, 4[CH4O]'
_chemical_formula_sum 'C94 H126 O14 Ti2'
_chemical_formula_weight 1575.74
_space_group_crystal_system monoclinic
_space_group_IT_number 14
_space_group_name_Hall '-P 2yn'
_space_group_name_H-M_alt 'P 1 21/n 1'
_atom_sites_solution_hydrogens mixed
_atom_sites_solution_primary dual
_audit_creation_date 2022-06-28
_audit_creation_method
;
Olex2 1.5
(compiled 2021.12.09 svn.r5202d8cf for OlexSys, GUI svn.r6439)
;
_audit_update_record
;
2022-06-28 deposited with the CCDC.	2022-07-15 downloaded from the CCDC.
;
_cell_angle_alpha 90
_cell_angle_beta 102.0212(17)
_cell_angle_gamma 90
_cell_formula_units_Z 4
_cell_length_a 19.8135(4)
_cell_length_b 22.9853(4)
_cell_length_c 23.1531(4)
_cell_measurement_reflns_used 30285
_cell_measurement_temperature 150
_cell_measurement_theta_max 76.7450
_cell_measurement_theta_min 2.7140
_cell_volume 10313.1(3)
_computing_cell_refinement 'CrysAlisPro 1.171.40.68a (Rigaku OD, 2019)'
_computing_data_collection 'CrysAlisPro 1.171.40.68a (Rigaku OD, 2019)'
_computing_data_reduction 'CrysAlisPro 1.171.40.68a (Rigaku OD, 2019)'
_computing_molecular_graphics 'Olex2 1.5 (Dolomanov et al., 2009)'
_computing_publication_material 'Olex2 1.5 (Dolomanov et al., 2009)'
_computing_structure_refinement 'SHELXL 2013/2 (Sheldrick, 2015)'
_computing_structure_solution 'SHELXT 2018/2 (Sheldrick, 2018)'
_diffrn_ambient_temperature 150
_diffrn_detector 'Hybrid Pixel Array Detector'
_diffrn_detector_area_resol_mean 10.0000
_diffrn_detector_type HyPix
_diffrn_measured_fraction_theta_full 0.999
_diffrn_measured_fraction_theta_max 0.965
_diffrn_measurement_details
;
List of Runs (angles in degrees, time in seconds):

  # Type    Start    End  Width  t~exp~   \w     \q     \k     \f   Frames
#--------------------------------------------------------------------------
  1  \w      4.00  30.00   0.50    5.22    --   47.45 -44.00 -21.00   52
  2  \w     38.00  85.00   0.50   16.00    --  107.75 -77.00  60.00   94
  3  \w     75.00 102.00   0.50   16.00    --  107.75-125.00   0.00   54
  4  \w     45.00  71.00   0.50   16.00    --  107.75 -61.00 -90.00   52
  5  \w     59.00  98.00   0.50   16.00    --  107.75 -77.00-120.00   78
  6  \w     81.00 106.00   0.50   16.00    --  107.75 -77.00-180.00   50
  7  \w     43.00 103.00   0.50   16.00    --  107.75 -77.00-150.00  120
  8  \w     67.00 128.00   0.50   16.00    --  107.75   0.00 -60.00  122
  9  \w    113.00 176.00   0.50   16.00    --  107.75  45.00-120.00  126
 10  \w    130.00 163.00   0.50   16.00    --  107.75 125.00 -60.00   66
 11  \w     93.00 146.00   0.50   16.00    --  107.75  61.00  30.00  106
 12  \w    143.00 168.00   0.50   16.00    --  107.75  15.00  60.00   50
 13  \w     98.00 126.00   0.50   16.00    --  107.75  15.00  60.00   56
 14  \w     98.00 175.00   0.50   16.00    --  107.75  44.00 128.00  154
 15  \w     92.00 125.00   0.50   16.00    --  107.75 125.00 -60.00   66
 16  \w     52.00 112.00   0.50    5.22    --   47.45  44.00 128.00  120
 17  \w     40.00  67.00   0.50   16.00    --  107.75 -61.00 120.00   54
 18  \w     50.00 103.00   0.50   16.00    --  107.75 -77.00 120.00  106
 19  \w     40.00  99.00   0.50   16.00    --  107.75 -77.00  90.00  118
 20  \w     43.00  69.00   0.50   16.00    --  107.75 -61.00  30.00   52
 21  \w     40.00 105.00   0.50   16.00    --  107.75 -77.00 -30.00  130
 22  \w     35.00  92.00   0.50   16.00    --  107.75 -94.00 -30.00  114
 23  \w     35.00  71.00   0.50   16.00    --  107.75 -61.00-150.00   72
 24  \w     38.00  64.00   0.50   16.00    --  107.75 -61.00-120.00   52
 25  \w     46.00  71.00   0.50   16.00    --  107.75 -61.00-180.00   50
 26  \w     37.00  62.00   0.50   16.00    --  107.75 -61.00 -30.00   50
 27  \w     35.00  64.00   0.50   16.00    --  107.75 -77.00  30.00   58
 28  \w     35.00  61.00   0.50   16.00    --  107.75-125.00   0.00   52
 29  \w    -31.00  20.00   0.50    5.22    --  -47.45  44.00 128.00  102
 30  \w    -49.00 -18.00   0.50   16.00    --  -86.25  44.00 128.00   62
 31  \w    -89.00 -48.00   0.50    5.22    --  -47.45 125.00 -30.00   82
 32  \w    -50.00 -16.00   0.50   16.00    --  -86.25  45.00 -60.00   68
 33  \w    -26.00  26.00   0.50    5.22    --  -47.45  19.00 -60.00  104
 34  \w   -117.00 -34.00   0.50    5.22    --  -47.45 -44.00 -21.00  166
 35  \w   -116.00 -71.00   0.50    5.22    --  -47.45-125.00 -60.00   90
 36  \w   -140.00-115.00   0.50   16.00    --  -86.25 -44.00 -21.00   50
;
_diffrn_measurement_device 'four-circle diffractometer'
_diffrn_measurement_device_type 'XtaLAB Synergy, Dualflex, HyPix'
_diffrn_measurement_method '\w scans'
_diffrn_orient_matrix_type 'CrysAlisPro convention (1999,Acta A55,543-557)'
_diffrn_orient_matrix_UB_11 -0.0747373000
_diffrn_orient_matrix_UB_12 0.0223129000
_diffrn_orient_matrix_UB_13 -0.0174656000
_diffrn_orient_matrix_UB_21 0.0171919000
_diffrn_orient_matrix_UB_22 0.0300832000
_diffrn_orient_matrix_UB_23 -0.0546551000
_diffrn_orient_matrix_UB_31 -0.0206880000
_diffrn_orient_matrix_UB_32 -0.0556299000
_diffrn_orient_matrix_UB_33 -0.0365612000
_diffrn_radiation_monochromator mirror
_diffrn_radiation_probe x-ray
_diffrn_radiation_type 'Cu K\a'
_diffrn_radiation_wavelength 1.54184
_diffrn_reflns_av_R_equivalents 0.0707
_diffrn_reflns_av_unetI/netI 0.0570
_diffrn_reflns_Laue_measured_fraction_full 0.999
_diffrn_reflns_Laue_measured_fraction_max 0.965
_diffrn_reflns_limit_h_max 24
_diffrn_reflns_limit_h_min -25
_diffrn_reflns_limit_k_max 26
_diffrn_reflns_limit_k_min -29
_diffrn_reflns_limit_l_max 29
_diffrn_reflns_limit_l_min -29
_diffrn_reflns_number 102523
_diffrn_reflns_point_group_measured_fraction_full 0.999
_diffrn_reflns_point_group_measured_fraction_max 0.965
_diffrn_reflns_theta_full 67.684
_diffrn_reflns_theta_max 79.435
_diffrn_reflns_theta_min 2.675
_diffrn_source 'micro-focus sealed X-ray tube'
_diffrn_source_target Mo
_diffrn_source_type 'PhotonJet (Cu) X-ray Source'
_exptl_absorpt_coefficient_mu 1.668
_exptl_absorpt_correction_T_max 1.00000
_exptl_absorpt_correction_T_min 0.81457
_exptl_absorpt_correction_type multi-scan
_exptl_absorpt_process_details
;
CrysAlisPro 1.171.40.68a (Rigaku Oxford Diffraction, 2019)
Empirical absorption correction using spherical harmonics,
 implemented in SCALE3 ABSPACK scaling algorithm.
;
_exptl_crystal_colour 'clear yellowish yellow'
_exptl_crystal_colour_lustre clear
_exptl_crystal_colour_modifier yellowish
_exptl_crystal_colour_primary yellow
_exptl_crystal_density_diffrn 1.015
_exptl_crystal_description block
_exptl_crystal_F_000 3096
_exptl_crystal_size_max 0.5
_exptl_crystal_size_mid 0.5
_exptl_crystal_size_min 0.5
_refine_diff_density_max 0.682
_refine_diff_density_min -0.400
_refine_diff_density_rms 0.054
_refine_ls_extinction_method none
_refine_ls_goodness_of_fit_ref 1.052
_refine_ls_hydrogen_treatment constr
_refine_ls_matrix_type full
_refine_ls_number_parameters 1190
_refine_ls_number_reflns 21636
_refine_ls_number_restraints 314
_refine_ls_restrained_S_all 1.079
_refine_ls_R_factor_all 0.0842
_refine_ls_R_factor_gt 0.0648
_refine_ls_shift/su_max 0.003
_refine_ls_shift/su_mean 0.000
_refine_ls_structure_factor_coef Fsqd
_refine_ls_weighting_details
;
 w=1/[\s^2^(Fo^2^)+(0.1236P)^2^+0.7802P]
 where P=(Fo^2^+2Fc^2^)/3
;
_refine_ls_weighting_scheme calc
_refine_ls_wR_factor_gt 0.1852
_refine_ls_wR_factor_ref 0.2004
_reflns_Friedel_coverage 0.000
_reflns_number_gt 15750
_reflns_number_total 21636
_reflns_threshold_expression 'I > 2\s(I)'
_cod_data_source_file d2cc03131k2.cif
_cod_data_source_block Ti2-MeOH
_cod_database_code 7130390
_shelxl_version_number 2013-2
_chemical_oxdiff_formula CHONTi
_shelx_space_group_comment
;
The symmetry employed for this shelxl refinement is uniquely defined
by the following loop, which should always be used as a source of
symmetry information in preference to the above space-group names.
They are only intended as comments.
;
_shelx_estimated_absorpt_t_max 0.489
_shelx_estimated_absorpt_t_min 0.489
_olex2_refinement_description
;
1. Restrained distances
 C1-C2
 1.55 with sigma of 0.01
 C4-C2
 1.45 with sigma of 0.01
 C5-C2
 1.45 with sigma of 0.01
 C4-C1
 2.2 with sigma of 0.01
2. Rigid bond restraints
 C9, C91
 with sigma for 1-2 distances of 0.001 and sigma for 1-3 distances of 0.002
 C79, C95A
 with sigma for 1-2 distances of 0.001 and sigma for 1-3 distances of 0.002
 O13, C40
 with sigma for 1-2 distances of 0.001 and sigma for 1-3 distances of 0.002
 C33, C91
 with sigma for 1-2 distances of 0.001 and sigma for 1-3 distances of 0.002
 C41, C81
 with sigma for 1-2 distances of 0.001 and sigma for 1-3 distances of 0.002
 C54, C67
 with sigma for 1-2 distances of 0.001 and sigma for 1-3 distances of 0.002
 C56, C57
 with sigma for 1-2 distances of 0.001 and sigma for 1-3 distances of 0.002
 C56, C69
 with sigma for 1-2 distances of 0.001 and sigma for 1-3 distances of 0.002
 C58, C75
 with sigma for 1-2 distances of 0.001 and sigma for 1-3 distances of 0.002
 C60, C77
 with sigma for 1-2 distances of 0.001 and sigma for 1-3 distances of 0.002
 C68, C69
 with sigma for 1-2 distances of 0.001 and sigma for 1-3 distances of 0.002
 C33, C32
 with sigma for 1-2 distances of 0.001 and sigma for 1-3 distances of 0.002
 C36, C32
 with sigma for 1-2 distances of 0.001 and sigma for 1-3 distances of 0.002
 C83, C84
 with sigma for 1-2 distances of 0.001 and sigma for 1-3 distances of 0.002
 C89, C78A
 with sigma for 1-2 distances of 0.01 and sigma for 1-3 distances of 0.02
 C70, C74A
 with sigma for 1-2 distances of 0.001 and sigma for 1-3 distances of 0.002
3. Uiso/Uaniso restraints and constraints
C79 \\sim C95A: within 2A with sigma of 0.001 and sigma for terminal atoms of
0.002 within 2A
C89 \\sim C78A: within 2A with sigma of 0.01 and sigma for terminal atoms of
0.02 within 2A
C1 \\sim C2 \\sim C3 \\sim C4 \\sim C5 \\sim C6 \\sim C7: within 2A with sigma
of 0.01 and sigma for terminal atoms of 0.02 within 2A
C70 \\sim C74A: within 2A with sigma of 0.001 and sigma for terminal atoms of
0.002 within 2A
Uanis(C86) \\sim Ueq, Uanis(C24) \\sim Ueq, Uanis(C80) \\sim Ueq, Uanis(C10)
\\sim Ueq, Uanis(C11) \\sim Ueq, Uanis(C12) \\sim Ueq, Uanis(C5) \\sim Ueq,
Uanis(C7) \\sim Ueq, Uanis(C3) \\sim Ueq, Uanis(C4A) \\sim Ueq, Uanis(C5A)
\\sim Ueq, Uanis(C6A) \\sim Ueq, Uanis(C6B) \\sim Ueq, Uanis(C4B) \\sim Ueq,
Uanis(C8) \\sim Ueq, Uanis(C9) \\sim Ueq, Uanis(C12A) \\sim Ueq, Uanis(C16A)
\\sim Ueq, Uanis(C90A) \\sim Ueq, Uanis(C1) \\sim Ueq, Uanis(C4) \\sim Ueq,
Uanis(C6) \\sim Ueq, Uanis(C88A) \\sim Ueq, Uanis(C15A) \\sim Ueq, Uanis(C80A)
\\sim Ueq, Uanis(C86A) \\sim Ueq, Uanis(C24A) \\sim Ueq, Uanis(C22) \\sim Ueq,
Uanis(C94A) \\sim Ueq, Uanis(C95A) \\sim Ueq, Uanis(C96A) \\sim Ueq,
Uanis(C14A) \\sim Ueq, Uanis(C18A) \\sim Ueq, Uanis(C74A) \\sim Ueq: with sigma
of 0.01 and sigma for terminal atoms of 0.02
4. Others
 Sof(C4B)=Sof(H4BA)=Sof(H4BB)=Sof(H4BC)=Sof(C5B)=Sof(H5BA)=Sof(H5BB)=Sof(H5BC)=
 Sof(C6B)=Sof(H6BA)=Sof(H6BB)=Sof(H6BC)=1-FVAR(1)
 Sof(C4A)=Sof(H4AA)=Sof(H4AB)=Sof(H4AC)=Sof(C6A)=Sof(H6AA)=Sof(H6AB)=Sof(H6AC)=
 Sof(C5A)=Sof(H5AA)=Sof(H5AB)=Sof(H5AC)=FVAR(1)
 Sof(C12A)=Sof(H12D)=Sof(H12E)=Sof(H12F)=Sof(C8)=Sof(H8A)=Sof(H8B)=Sof(H8C)=
 Sof(C9)=Sof(H9A)=Sof(H9B)=Sof(H9C)=1-FVAR(2)
 Sof(C10)=Sof(H10A)=Sof(H10B)=Sof(H10C)=Sof(C11)=Sof(H11A)=Sof(H11B)=Sof(H11C)=
 Sof(C12)=Sof(H12A)=Sof(H12B)=Sof(H12C)=FVAR(2)
 Sof(C90A)=Sof(H90D)=Sof(H90E)=Sof(H90F)=Sof(C22A)=Sof(H22D)=Sof(H22E)=
 Sof(H22F)=Sof(C16A)=Sof(H16D)=Sof(H16E)=Sof(H16F)=1-FVAR(3)
 Sof(C22)=Sof(H22A)=Sof(H22B)=Sof(H22C)=Sof(C16)=Sof(H16A)=Sof(H16B)=Sof(H16C)=
 Sof(C90)=Sof(H90A)=Sof(H90B)=Sof(H90C)=FVAR(3)
 Sof(C4)=Sof(H4A)=Sof(H4B)=Sof(H4C)=Sof(C6)=Sof(H6A)=Sof(H6B)=Sof(H6C)=Sof(C1)=
 Sof(H1A)=Sof(H1B)=Sof(H1C)=1-FVAR(4)
 Sof(C3)=Sof(H3A)=Sof(H3B)=Sof(H3C)=Sof(C7)=Sof(H7A)=Sof(H7B)=Sof(H7C)=Sof(C5)=
 Sof(H5A)=Sof(H5B)=Sof(H5C)=FVAR(4)
 Sof(C88A)=Sof(H88D)=Sof(H88E)=Sof(H88F)=Sof(C78A)=Sof(H78D)=Sof(H78E)=
 Sof(H78F)=Sof(C15A)=Sof(H15D)=Sof(H15E)=Sof(H15F)=1-FVAR(5)
 Sof(C78)=Sof(H78A)=Sof(H78B)=Sof(H78C)=Sof(C88)=Sof(H88A)=Sof(H88B)=Sof(H88C)=
 Sof(C15)=Sof(H15A)=Sof(H15B)=Sof(H15C)=FVAR(5)
 Sof(C24A)=Sof(H24D)=Sof(H24E)=Sof(H24F)=Sof(C80A)=Sof(H80D)=Sof(H80E)=
 Sof(H80F)=Sof(C86A)=Sof(H86D)=Sof(H86E)=Sof(H86F)=1-FVAR(6)
 Sof(C80)=Sof(H80A)=Sof(H80B)=Sof(H80C)=Sof(C86)=Sof(H86A)=Sof(H86B)=Sof(H86C)=
 Sof(C24)=Sof(H24A)=Sof(H24B)=Sof(H24C)=FVAR(6)
 Sof(C96A)=Sof(H96D)=Sof(H96E)=Sof(H96F)=Sof(C94A)=Sof(H94D)=Sof(H94E)=
 Sof(H94F)=Sof(C95A)=Sof(H95D)=Sof(H95E)=Sof(H95F)=1-FVAR(7)
 Sof(C94)=Sof(H94A)=Sof(H94B)=Sof(H94C)=Sof(C96)=Sof(H96A)=Sof(H96B)=Sof(H96C)=
 Sof(C95)=Sof(H95A)=Sof(H95B)=Sof(H95C)=FVAR(7)
 Sof(C18A)=Sof(H18D)=Sof(H18E)=Sof(H18F)=Sof(C74A)=Sof(H74D)=Sof(H74E)=
 Sof(H74F)=Sof(C14A)=Sof(H14D)=Sof(H14E)=Sof(H14F)=1-FVAR(8)
 Sof(C14)=Sof(H14A)=Sof(H14B)=Sof(H14C)=Sof(C18)=Sof(H18A)=Sof(H18B)=Sof(H18C)=
 Sof(C74)=Sof(H74A)=Sof(H74B)=Sof(H74C)=FVAR(8)
5.a Riding coordinates:
 C47(H47A,H47B,H47C), C4A(H4AA,H4AB,H4AC), C74A(H74D,H74E,H74F)
5.b Secondary CH2 refined with riding coordinates:
 C53(H53A,H53B), C28(H28A,H28B), C42(H42A,H42B), C35(H35A,H35B), C61(H61A,
 H61B), C49(H49A,H49B), C57(H57A,H57B), C73(H73A,H73B)
5.c Aromatic/amide H refined with riding coordinates:
 C26(H26), C65(H65), C83(H83), C69(H69), C63(H63), C85(H85), C82(H82),
 C37(H37), C67(H67), C81(H81), C75(H75), C77(H77), C39(H39), C20(H20), C32(H32),
  C34(H34)
5.d Idealised Me refined as rotating group:
 C40(H40A,H40B,H40C), C14(H14A,H14B,H14C), C18(H18A,H18B,H18C), C22(H22A,H22B,
 H22C), C74(H74A,H74B,H74C), C16(H16A,H16B,H16C), C78(H78A,H78B,H78C), C88(H88A,
 H88B,H88C), C90(H90A,H90B,H90C), C3(H3A,H3B,H3C), C15(H15A,H15B,H15C), C7(H7A,
 H7B,H7C), C94(H94A,H94B,H94C), C96(H96A,H96B,H96C), C95(H95A,H95B,H95C),
 C80(H80A,H80B,H80C), C86(H86A,H86B,H86C), C24(H24A,H24B,H24C), C5(H5A,H5B,H5C),
  C10(H10A,H10B,H10C), C11(H11A,H11B,H11C), C12(H12A,H12B,H12C), C6A(H6AA,H6AB,
 H6AC), C5A(H5AA,H5AB,H5AC), C4B(H4BA,H4BB,H4BC), C5B(H5BA,H5BB,H5BC), C6B(H6BA,
 H6BB,H6BC), C12A(H12D,H12E,H12F), C8(H8A,H8B,H8C), C9(H9A,H9B,H9C), C90A(H90D,
 H90E,H90F), C22A(H22D,H22E,H22F), C16A(H16D,H16E,H16F), C4(H4A,H4B,H4C),
 C6(H6A,H6B,H6C), C1(H1A,H1B,H1C), C88A(H88D,H88E,H88F), C78A(H78D,H78E,H78F),
 C15A(H15D,H15E,H15F), C24A(H24D,H24E,H24F), C80A(H80D,H80E,H80F), C86A(H86D,
 H86E,H86F), C96A(H96D,H96E,H96F), C94A(H94D,H94E,H94F), C95A(H95D,H95E,H95F),
 C18A(H18D,H18E,H18F), C14A(H14D,H14E,H14F)
;
_smtbx_masks_special_details
;
A solvent mask was calculated and 296 electrons were 
found in a volume of 3069\%A^3^ in 1 void per unit cell. 
This is consistent with the presence of 4[CH4O] per Formula Unit 
which account for 288 electrons per unit cell.
;
_smtbx_masks_void_probe_radius 1.2
_smtbx_masks_void_truncation_radius 1.2
_olex2_submission_special_instructions 'No special instructions were received'
_oxdiff_exptl_absorpt_empirical_details
;
Empirical correction (ABSPACK) includes:
- Absorption correction using spherical harmonics
- Frame scaling
;
_oxdiff_exptl_absorpt_empirical_full_max 1.583
_oxdiff_exptl_absorpt_empirical_full_min 0.566

loop_
_space_group_symop_operation_xyz
'x, y, z'
'-x+1/2, y+1/2, -z+1/2'
'-x, -y, -z'
'x-1/2, -y-1/2, z-1/2'

loop_
_atom_site_label
_atom_site_type_symbol
_atom_site_fract_x
_atom_site_fract_y
_atom_site_fract_z
_atom_site_U_iso_or_equiv
_atom_site_adp_type
_atom_site_occupancy
_atom_site_site_symmetry_order
_atom_site_calc_flag
_atom_site_refinement_flags_posn
_atom_site_refinement_flags_adp
_atom_site_refinement_flags_occupancy
_atom_site_disorder_assembly
_atom_site_disorder_group
Ti1 Ti 0.55625(2) 0.20678(2) 0.35636(2) 0.05031(11) Uani 1 1 d . . . . .
Ti2 Ti 0.40401(2) 0.26325(2) 0.35706(2) 0.05078(11) Uani 1 1 d . . . . .
O13 O 0.45476(7) 0.20335(6) 0.31867(6) 0.0511(3) Uani 1 1 d . U . . .
O4 O 0.63845(8) 0.22902(6) 0.39871(6) 0.0527(3) Uani 1 1 d . . . . .
O1 O 0.50529(7) 0.26541(6) 0.39595(6) 0.0508(3) Uani 1 1 d . . . . .
O9 O 0.32215(8) 0.24293(6) 0.31268(6) 0.0532(3) Uani 1 1 d . . . . .
O8 O 0.37707(8) 0.20166(6) 0.41987(6) 0.0532(3) Uani 1 1 d . . . . .
O7 O 0.40816(8) 0.32823(6) 0.29758(7) 0.0545(3) Uani 1 1 d . . . . .
O6 O 0.55487(8) 0.14271(7) 0.41689(7) 0.0580(4) Uani 1 1 d . . . . .
O5 O 0.57803(8) 0.15201(7) 0.30795(7) 0.0581(4) Uani 1 1 d . . . . .
O10 O 0.38413(8) 0.31745(6) 0.40653(6) 0.0547(3) Uani 1 1 d . . . . .
O12 O 0.57882(8) 0.26681(7) 0.29107(6) 0.0561(4) Uani 1 1 d . . . . .
C30 C 0.69262(11) 0.25188(9) 0.43635(9) 0.0490(4) Uani 1 1 d . . . . .
C29 C 0.72640(11) 0.29975(9) 0.41883(9) 0.0505(4) Uani 1 1 d . . . . .
C48 C 0.37153(12) 0.34440(10) 0.50203(10) 0.0556(5) Uani 1 1 d . . . . .
C66 C 0.38069(11) 0.35957(9) 0.44564(9) 0.0525(5) Uani 1 1 d . . . . .
C52 C 0.25396(12) 0.18580(10) 0.40077(10) 0.0556(5) Uani 1 1 d . . . . .
C71 C 0.61272(12) 0.10754(10) 0.42995(11) 0.0599(5) Uani 1 1 d . . . . .
C51 C 0.31313(12) 0.21138(9) 0.43472(9) 0.0511(5) Uani 1 1 d . . . . .
C55 C 0.26805(11) 0.22148(10) 0.27353(9) 0.0517(5) Uani 1 1 d . . . . .
C36 C 0.66858(14) 0.12266(12) 0.47467(11) 0.0665(6) Uani 1 1 d . U . . .
C44 C 0.64256(12) 0.25909(10) 0.27578(9) 0.0533(5) Uani 1 1 d . . . . .
C59 C 0.35054(12) 0.36424(9) 0.28488(10) 0.0534(5) Uani 1 1 d . . . . .
C50 C 0.30821(12) 0.24875(10) 0.48137(9) 0.0545(5) Uani 1 1 d . . . . .
C31 C 0.71283(12) 0.22739(11) 0.49257(9) 0.0563(5) Uani 1 1 d . . . . .
C26 C 0.78337(12) 0.32133(11) 0.45797(9) 0.0577(5) Uani 1 1 d . . . . .
H26 H 0.8073 0.3536 0.4462 0.069 Uiso 1 1 calc R U . . .
C46 C 0.70073(12) 0.28745(10) 0.30782(9) 0.0545(5) Uani 1 1 d . . . . .
C65 C 0.36374(13) 0.38878(11) 0.54073(11) 0.0626(6) Uani 1 1 d . . . . .
H65 H 0.3560 0.3790 0.5787 0.075 Uiso 1 1 calc R U . . .
C64 C 0.36693(14) 0.44739(11) 0.52547(12) 0.0674(6) Uani 1 1 d . . . . .
C60 C 0.34737(13) 0.41404(9) 0.31857(10) 0.0586(5) Uani 1 1 d . U . . .
C62 C 0.38788(13) 0.41725(10) 0.43005(10) 0.0583(5) Uani 1 1 d . . . . .
C23 C 0.57809(12) 0.10961(10) 0.26806(11) 0.0595(5) Uani 1 1 d . . . . .
C83 C 0.19096(14) 0.19825(12) 0.41444(12) 0.0666(6) Uani 1 1 d . U . . .
H83 H 0.1507 0.1809 0.3914 0.080 Uiso 1 1 calc R U . . .
C41 C 0.58411(12) 0.12488(11) 0.21112(11) 0.0638(6) Uani 1 1 d . U . . .
C53 C 0.25634(13) 0.14600(10) 0.34910(10) 0.0602(5) Uani 1 1 d . . . . .
H53A H 0.2273 0.1114 0.3517 0.072 Uiso 1 1 calc R U . . .
H53B H 0.3044 0.1324 0.3521 0.072 Uiso 1 1 calc R U . . .
C25 C 0.80693(13) 0.29768(13) 0.51372(10) 0.0662(6) Uani 1 1 d . . . . .
C56 C 0.25092(12) 0.24656(10) 0.21745(9) 0.0556(5) Uani 1 1 d . U . . .
C43 C 0.64851(13) 0.22099(11) 0.23014(10) 0.0609(5) Uani 1 1 d . . . . .
C69 C 0.19423(13) 0.22504(12) 0.17829(11) 0.0653(5) Uani 1 1 d . U . . .
H69 H 0.1817 0.2421 0.1402 0.078 Uiso 1 1 calc R U . . .
C28 C 0.69810(13) 0.32702(10) 0.35925(9) 0.0545(5) Uani 1 1 d . . . . .
H28A H 0.6496 0.3386 0.3574 0.065 Uiso 1 1 calc R U . . .
H28B H 0.7247 0.3627 0.3554 0.065 Uiso 1 1 calc R U . . .
C68 C 0.15464(13) 0.17921(12) 0.19255(11) 0.0675(6) Uani 1 1 d . U . . .
C63 C 0.38068(14) 0.46001(10) 0.47046(12) 0.0656(6) Uani 1 1 d . . . . .
H63 H 0.3853 0.4996 0.4601 0.079 Uiso 1 1 calc R U . . .
C42 C 0.58670(14) 0.18821(12) 0.19502(10) 0.0666(6) Uani 1 1 d . . . . .
H42A H 0.5440 0.2074 0.2011 0.080 Uiso 1 1 calc R U . . .
H42B H 0.5875 0.1911 0.1525 0.080 Uiso 1 1 calc R U . . .
C58 C 0.29554(13) 0.34938(10) 0.23883(10) 0.0563(5) Uani 1 1 d . U . . .
C85 C 0.24340(14) 0.25903(12) 0.49303(11) 0.0658(6) Uani 1 1 d . . . . .
H85 H 0.2400 0.2839 0.5251 0.079 Uiso 1 1 calc R U . . .
C82 C 0.76996(13) 0.25105(12) 0.52988(10) 0.0649(6) Uani 1 1 d . . . . .
H82 H 0.7846 0.2348 0.5682 0.078 Uiso 1 1 calc R U . . .
C35 C 0.67001(14) 0.17860(12) 0.51066(10) 0.0657(6) Uani 1 1 d . . . . .
H35A H 0.6221 0.1926 0.5070 0.079 Uiso 1 1 calc R U . . .
H35B H 0.6883 0.1694 0.5528 0.079 Uiso 1 1 calc R U . . .
C61 C 0.40421(14) 0.43059(10) 0.37009(11) 0.0622(6) Uani 1 1 d . . . . .
H61A H 0.4135 0.4728 0.3679 0.075 Uiso 1 1 calc R U . . .
H61B H 0.4468 0.4096 0.3667 0.075 Uiso 1 1 calc R U . . .
C54 C 0.23174(12) 0.17453(10) 0.28931(10) 0.0554(5) Uani 1 1 d . U . . .
C49 C 0.36953(13) 0.28060(10) 0.51729(9) 0.0582(5) Uani 1 1 d . . . . .
H49A H 0.4124 0.2618 0.5110 0.070 Uiso 1 1 calc R U . . .
H49B H 0.3685 0.2768 0.5597 0.070 Uiso 1 1 calc R U . . .
C84 C 0.18371(15) 0.23511(13) 0.46062(13) 0.0744(7) Uani 1 1 d . U . . .
C37 C 0.76342(14) 0.27728(13) 0.29298(11) 0.0703(7) Uani 1 1 d . . . . .
H37 H 0.8031 0.2963 0.3150 0.084 Uiso 1 1 calc R U . . .
C67 C 0.17506(13) 0.15414(11) 0.24819(11) 0.0643(6) Uani 1 1 d . U . . .
H67 H 0.1496 0.1221 0.2584 0.077 Uiso 1 1 calc R U . . .
C19 C 0.57043(13) 0.05230(11) 0.28431(13) 0.0695(7) Uani 1 1 d . . . . .
C57 C 0.29523(14) 0.29504(11) 0.20193(10) 0.0616(5) Uani 1 1 d . U . . .
H57A H 0.2787 0.3053 0.1598 0.074 Uiso 1 1 calc R U . . .
H57B H 0.3432 0.2807 0.2067 0.074 Uiso 1 1 calc R U . . .
C76 C 0.23251(15) 0.43502(12) 0.26121(14) 0.0757(7) Uani 1 1 d . . . . .
C81 C 0.58420(15) 0.08050(14) 0.17058(13) 0.0801(8) Uani 1 1 d . U . . .
H81 H 0.5887 0.0902 0.1317 0.096 Uiso 1 1 calc R U . . .
C75 C 0.23794(14) 0.38536(12) 0.22791(12) 0.0705(6) Uani 1 1 d . U . . .
H75 H 0.2007 0.3757 0.1964 0.085 Uiso 1 1 calc R U . . .
C77 C 0.28795(16) 0.44820(11) 0.30567(13) 0.0720(7) Uani 1 1 d . U . . .
H77 H 0.2857 0.4821 0.3287 0.086 Uiso 1 1 calc R U . . .
C72 C 0.61543(15) 0.05684(11) 0.39593(13) 0.0712(7) Uani 1 1 d . . . . .
C39 C 0.71212(16) 0.21285(15) 0.21710(12) 0.0792(8) Uani 1 1 d . . . . .
H39 H 0.7160 0.1871 0.1859 0.095 Uiso 1 1 calc R U . . .
C20 C 0.57094(16) 0.00866(13) 0.24186(16) 0.0844(9) Uani 1 1 d . . . . .
H20 H 0.5664 -0.0309 0.2523 0.101 Uiso 1 1 calc R U . . .
C89 C 0.35471(19) 0.49623(13) 0.56710(14) 0.0830(8) Uani 1 1 d . U . . .
C21 C 0.57798(16) 0.02215(15) 0.18492(16) 0.0895(10) Uani 1 1 d . . . . .
C40 C 0.42416(15) 0.16521(14) 0.27321(14) 0.0883(10) Uani 1 1 d . U . . .
H40A H 0.4273 0.1819 0.2349 0.132 Uiso 1 1 calc R U . . .
H40B H 0.3755 0.1594 0.2747 0.132 Uiso 1 1 calc R U . . .
H40C H 0.4483 0.1277 0.2784 0.132 Uiso 1 1 calc R U . . .
C38 C 0.77125(16) 0.24054(17) 0.24740(13) 0.0876(9) Uani 1 1 d . . . . .
C73 C 0.55783(15) 0.03945(11) 0.34564(14) 0.0746(7) Uani 1 1 d . . . . .
H73A H 0.5153 0.0599 0.3502 0.090 Uiso 1 1 calc R U . . .
H73B H 0.5495 -0.0028 0.3486 0.090 Uiso 1 1 calc R U . . .
C32 C 0.72480(17) 0.08572(15) 0.48749(16) 0.0898(8) Uani 1 1 d . U . . .
H32 H 0.7621 0.0957 0.5189 0.108 Uiso 1 1 calc R U . . .
C70 C 0.09173(17) 0.15739(16) 0.14711(14) 0.0886(9) Uani 1 1 d . U . . .
C47 C 0.53535(15) 0.30225(13) 0.44355(13) 0.0791(8) Uani 1 1 d . . . . .
H47A H 0.5528 0.2786 0.4788 0.119 Uiso 1 1 d R U . . .
H47B H 0.5005 0.3295 0.4518 0.119 Uiso 1 1 d R U . . .
H47C H 0.5735 0.3240 0.4330 0.119 Uiso 1 1 d R U . . .
C27 C 0.86964(16) 0.32243(18) 0.55710(12) 0.0925(10) Uani 1 1 d . . . . .
C87 C 0.11315(19) 0.2491(2) 0.4741(2) 0.1100(13) Uani 1 1 d . . . . .
C79 C 0.1673(2) 0.47251(16) 0.2472(2) 0.1098(12) Uani 1 1 d . U . . .
C34 C 0.67318(19) 0.02171(14) 0.41082(17) 0.0942(10) Uani 1 1 d . . . . .
H34 H 0.6749 -0.0130 0.3889 0.113 Uiso 1 1 calc R U . . .
C45 C 0.5779(2) -0.02593(19) 0.1383(2) 0.1168(14) Uani 1 1 d . . . . .
C33 C 0.7290(2) 0.03491(16) 0.45651(19) 0.1081(12) Uani 1 1 d . U . . .
C14 C 0.0440(2) 0.2066(2) 0.1248(3) 0.131(2) Uani 0.900(5) 1 d . . P A 1
H14A H 0.0329 0.2278 0.1583 0.196 Uiso 0.900(5) 1 calc R U P A 1
H14B H 0.0015 0.1913 0.1001 0.196 Uiso 0.900(5) 1 calc R U P A 1
H14C H 0.0664 0.2330 0.1014 0.196 Uiso 0.900(5) 1 calc R U P A 1
C2 C 0.8419(2) 0.2329(3) 0.2312(2) 0.1408(19) Uani 1 1 d D U . . .
C18 C 0.0524(3) 0.1096(3) 0.1719(3) 0.148(3) Uani 0.900(5) 1 d . . P A 1
H18A H 0.0827 0.0761 0.1832 0.221 Uiso 0.900(5) 1 calc R U P A 1
H18B H 0.0123 0.0978 0.1417 0.221 Uiso 0.900(5) 1 calc R U P A 1
H18C H 0.0368 0.1243 0.2066 0.221 Uiso 0.900(5) 1 calc R U P A 1
C22 C 0.9097(5) 0.3653(4) 0.5292(3) 0.131(4) Uani 0.728(10) 1 d . U P B 1
H22A H 0.8814 0.3999 0.5173 0.197 Uiso 0.728(10) 1 calc R U P B 1
H22B H 0.9223 0.3477 0.4944 0.197 Uiso 0.728(10) 1 calc R U P B 1
H22C H 0.9516 0.3763 0.5576 0.197 Uiso 0.728(10) 1 calc R U P B 1
C74 C 0.1175(3) 0.1317(3) 0.0939(2) 0.138(2) Uani 0.900(5) 1 d . . P A 1
H74A H 0.1427 0.1616 0.0769 0.206 Uiso 0.900(5) 1 calc R U P A 1
H74B H 0.0780 0.1185 0.0640 0.206 Uiso 0.900(5) 1 calc R U P A 1
H74C H 0.1482 0.0987 0.1072 0.206 Uiso 0.900(5) 1 calc R U P A 1
C16 C 0.8446(4) 0.3498(4) 0.6080(3) 0.125(3) Uani 0.728(10) 1 d . . P B 1
H16A H 0.8841 0.3640 0.6372 0.187 Uiso 0.728(10) 1 calc R U P B 1
H16B H 0.8194 0.3207 0.6262 0.187 Uiso 0.728(10) 1 calc R U P B 1
H16C H 0.8138 0.3823 0.5934 0.187 Uiso 0.728(10) 1 calc R U P B 1
C78 C 0.3384(5) 0.4738(2) 0.6246(2) 0.126(3) Uani 0.757(9) 1 d . . P C 1
H78A H 0.2937 0.4538 0.6163 0.189 Uiso 0.757(9) 1 calc R U P C 1
H78B H 0.3366 0.5065 0.6513 0.189 Uiso 0.757(9) 1 calc R U P C 1
H78C H 0.3744 0.4465 0.6433 0.189 Uiso 0.757(9) 1 calc R U P C 1
C88 C 0.2931(4) 0.5314(3) 0.5369(3) 0.131(3) Uani 0.757(9) 1 d . . P C 1
H88A H 0.3045 0.5523 0.5033 0.196 Uiso 0.757(9) 1 calc R U P C 1
H88B H 0.2808 0.5593 0.5649 0.196 Uiso 0.757(9) 1 calc R U P C 1
H88C H 0.2540 0.5053 0.5228 0.196 Uiso 0.757(9) 1 calc R U P C 1
C90 C 0.9176(3) 0.2694(3) 0.5835(3) 0.123(3) Uani 0.728(10) 1 d . . P B 1
H90A H 0.9320 0.2483 0.5513 0.184 Uiso 0.728(10) 1 calc R U P B 1
H90B H 0.8920 0.2431 0.6044 0.184 Uiso 0.728(10) 1 calc R U P B 1
H90C H 0.9585 0.2841 0.6110 0.184 Uiso 0.728(10) 1 calc R U P B 1
C91 C 0.7918(3) -0.0067(3) 0.4727(3) 0.170(3) Uani 1 1 d . U . . .
C3 C 0.8463(5) 0.1762(5) 0.1977(5) 0.156(4) Uani 0.655(8) 1 d . U P D 1
H3A H 0.8462 0.1431 0.2244 0.233 Uiso 0.655(8) 1 calc R U P D 1
H3B H 0.8890 0.1758 0.1826 0.233 Uiso 0.655(8) 1 calc R U P D 1
H3C H 0.8066 0.1733 0.1646 0.233 Uiso 0.655(8) 1 calc R U P D 1
C15 C 0.4192(4) 0.5327(3) 0.5827(4) 0.132(3) Uani 0.757(9) 1 d . . P C 1
H15A H 0.4575 0.5086 0.6035 0.199 Uiso 0.757(9) 1 calc R U P C 1
H15B H 0.4115 0.5650 0.6082 0.199 Uiso 0.757(9) 1 calc R U P C 1
H15C H 0.4306 0.5483 0.5465 0.199 Uiso 0.757(9) 1 calc R U P C 1
C7 C 0.9002(5) 0.2308(6) 0.2847(5) 0.156(4) Uani 0.655(8) 1 d . U P D 1
H7A H 0.8977 0.2650 0.3096 0.233 Uiso 0.655(8) 1 calc R U P D 1
H7B H 0.9445 0.2307 0.2721 0.233 Uiso 0.655(8) 1 calc R U P D 1
H7C H 0.8963 0.1954 0.3074 0.233 Uiso 0.655(8) 1 calc R U P D 1
C94 C 0.1699(5) 0.5242(4) 0.2881(4) 0.183(5) Uani 0.850(9) 1 d . . P E 1
H94A H 0.1270 0.5465 0.2772 0.275 Uiso 0.850(9) 1 calc R U P E 1
H94B H 0.2091 0.5491 0.2848 0.275 Uiso 0.850(9) 1 calc R U P E 1
H94C H 0.1753 0.5105 0.3289 0.275 Uiso 0.850(9) 1 calc R U P E 1
C96 C 0.1053(3) 0.4339(3) 0.2494(5) 0.182(4) Uani 0.850(9) 1 d . . P E 1
H96A H 0.1077 0.4207 0.2900 0.272 Uiso 0.850(9) 1 calc R U P E 1
H96B H 0.1057 0.4001 0.2236 0.272 Uiso 0.850(9) 1 calc R U P E 1
H96C H 0.0627 0.4561 0.2358 0.272 Uiso 0.850(9) 1 calc R U P E 1
C95 C 0.1576(4) 0.4963(3) 0.1854(3) 0.173(4) Uani 0.850(9) 1 d . . P E 1
H95A H 0.1131 0.5164 0.1751 0.259 Uiso 0.850(9) 1 calc R U P E 1
H95B H 0.1586 0.4642 0.1577 0.259 Uiso 0.850(9) 1 calc R U P E 1
H95C H 0.1949 0.5237 0.1833 0.259 Uiso 0.850(9) 1 calc R U P E 1
C80 C 0.0552(6) 0.2173(9) 0.4346(7) 0.183(6) Uani 0.550(12) 1 d . U P F 1
H80A H 0.0652 0.1755 0.4360 0.274 Uiso 0.550(12) 1 calc R U P F 1
H80B H 0.0505 0.2314 0.3939 0.274 Uiso 0.550(12) 1 calc R U P F 1
H80C H 0.0122 0.2244 0.4480 0.274 Uiso 0.550(12) 1 calc R U P F 1
C86 C 0.1149(5) 0.2294(7) 0.5401(5) 0.151(5) Uani 0.550(12) 1 d . U P F 1
H86A H 0.0688 0.2337 0.5488 0.226 Uiso 0.550(12) 1 calc R U P F 1
H86B H 0.1477 0.2538 0.5672 0.226 Uiso 0.550(12) 1 calc R U P F 1
H86C H 0.1293 0.1886 0.5451 0.226 Uiso 0.550(12) 1 calc R U P F 1
C24 C 0.1030(7) 0.3127(6) 0.4723(10) 0.185(6) Uani 0.550(12) 1 d . U P F 1
H24A H 0.0953 0.3262 0.4313 0.277 Uiso 0.550(12) 1 calc R U P F 1
H24B H 0.1440 0.3317 0.4956 0.277 Uiso 0.550(12) 1 calc R U P F 1
H24C H 0.0627 0.3224 0.4889 0.277 Uiso 0.550(12) 1 calc R U P F 1
C5 C 0.8491(5) 0.2817(5) 0.1879(5) 0.180(4) Uani 0.655(8) 1 d D U P D 1
H5A H 0.8098 0.2806 0.1543 0.271 Uiso 0.655(8) 1 calc R U P D 1
H5B H 0.8920 0.2764 0.1737 0.271 Uiso 0.655(8) 1 calc R U P D 1
H5C H 0.8502 0.3193 0.2079 0.271 Uiso 0.655(8) 1 calc R U P D 1
C10 C 0.7936(10) -0.0529(8) 0.4281(10) 0.221(8) Uani 0.586(15) 1 d . U P G 1
H10A H 0.7498 -0.0742 0.4204 0.331 Uiso 0.586(15) 1 calc R U P G 1
H10B H 0.8316 -0.0798 0.4431 0.331 Uiso 0.586(15) 1 calc R U P G 1
H10C H 0.8007 -0.0351 0.3914 0.331 Uiso 0.586(15) 1 calc R U P G 1
C11 C 0.8579(6) 0.0319(7) 0.4715(10) 0.206(7) Uani 0.586(15) 1 d . U P G 1
H11A H 0.8503 0.0546 0.4349 0.309 Uiso 0.586(15) 1 calc R U P G 1
H11B H 0.8981 0.0066 0.4735 0.309 Uiso 0.586(15) 1 calc R U P G 1
H11C H 0.8662 0.0583 0.5055 0.309 Uiso 0.586(15) 1 calc R U P G 1
C12 C 0.7901(10) -0.0328(8) 0.5353(8) 0.228(8) Uani 0.586(15) 1 d . U P G 1
H12A H 0.8016 -0.0023 0.5653 0.341 Uiso 0.586(15) 1 calc R U P G 1
H12B H 0.8238 -0.0645 0.5443 0.341 Uiso 0.586(15) 1 calc R U P G 1
H12C H 0.7438 -0.0479 0.5353 0.341 Uiso 0.586(15) 1 calc R U P G 1
C4A C 0.5722(10) -0.0894(4) 0.1664(6) 0.147(6) Uani 0.442(12) 1 d . U P H 2
H4AA H 0.5762 -0.1194 0.1372 0.220 Uiso 0.442(12) 1 d R U P H 2
H4AB H 0.5275 -0.0931 0.1779 0.220 Uiso 0.442(12) 1 d R U P H 2
H4AC H 0.6094 -0.0944 0.2014 0.220 Uiso 0.442(12) 1 d R U P H 2
C6A C 0.6422(9) -0.0243(8) 0.1187(8) 0.159(7) Uani 0.442(12) 1 d . U P H 2
H6AA H 0.6806 -0.0234 0.1530 0.238 Uiso 0.442(12) 1 calc R U P H 2
H6AB H 0.6437 0.0106 0.0946 0.238 Uiso 0.442(12) 1 calc R U P H 2
H6AC H 0.6460 -0.0590 0.0950 0.238 Uiso 0.442(12) 1 calc R U P H 2
C5A C 0.5136(10) -0.0209(7) 0.0920(6) 0.151(7) Uani 0.442(12) 1 d . U P H 2
H5AA H 0.5111 -0.0532 0.0641 0.226 Uiso 0.442(12) 1 calc R U P H 2
H5AB H 0.5138 0.0161 0.0710 0.226 Uiso 0.442(12) 1 calc R U P H 2
H5AC H 0.4734 -0.0222 0.1106 0.226 Uiso 0.442(12) 1 calc R U P H 2
C4B C 0.5098(9) -0.0567(8) 0.1273(8) 0.201(8) Uani 0.558(12) 1 d . U P H 3
H4BA H 0.5063 -0.0823 0.0930 0.301 Uiso 0.558(12) 1 calc R U P H 3
H4BB H 0.4725 -0.0280 0.1196 0.301 Uiso 0.558(12) 1 calc R U P H 3
H4BC H 0.5062 -0.0798 0.1621 0.301 Uiso 0.558(12) 1 calc R U P H 3
C5B C 0.5857(9) 0.0005(5) 0.0763(4) 0.161(6) Uani 0.558(12) 1 d . . P H 3
H5BA H 0.6295 0.0217 0.0813 0.241 Uiso 0.558(12) 1 calc R U P H 3
H5BB H 0.5474 0.0271 0.0617 0.241 Uiso 0.558(12) 1 calc R U P H 3
H5BC H 0.5852 -0.0312 0.0479 0.241 Uiso 0.558(12) 1 calc R U P H 3
C6B C 0.6419(7) -0.0619(5) 0.1575(6) 0.159(5) Uani 0.558(12) 1 d . U P H 3
H6BA H 0.6439 -0.0764 0.1976 0.239 Uiso 0.558(12) 1 calc R U P H 3
H6BB H 0.6826 -0.0379 0.1569 0.239 Uiso 0.558(12) 1 calc R U P H 3
H6BC H 0.6409 -0.0948 0.1305 0.239 Uiso 0.558(12) 1 calc R U P H 3
C12A C 0.7585(12) -0.0724(7) 0.4725(12) 0.199(9) Uani 0.414(15) 1 d . U P G 2
H12D H 0.7162 -0.0707 0.4880 0.299 Uiso 0.414(15) 1 calc R U P G 2
H12E H 0.7918 -0.0983 0.4973 0.299 Uiso 0.414(15) 1 calc R U P G 2
H12F H 0.7478 -0.0875 0.4320 0.299 Uiso 0.414(15) 1 calc R U P G 2
C8 C 0.8273(12) -0.0055(14) 0.4174(13) 0.219(11) Uani 0.414(15) 1 d . U P G 2
H8A H 0.8706 -0.0274 0.4264 0.328 Uiso 0.414(15) 1 calc R U P G 2
H8B H 0.8369 0.0349 0.4081 0.328 Uiso 0.414(15) 1 calc R U P G 2
H8C H 0.7963 -0.0231 0.3833 0.328 Uiso 0.414(15) 1 calc R U P G 2
C9 C 0.8399(11) 0.0080(10) 0.5240(11) 0.202(9) Uani 0.414(15) 1 d . U P G 2
H9A H 0.8716 0.0376 0.5146 0.303 Uiso 0.414(15) 1 calc R U P G 2
H9B H 0.8661 -0.0267 0.5398 0.303 Uiso 0.414(15) 1 calc R U P G 2
H9C H 0.8157 0.0235 0.5535 0.303 Uiso 0.414(15) 1 calc R U P G 2
C90A C 0.9278(9) 0.3295(10) 0.5262(10) 0.101(5) Uani 0.272(10) 1 d . U P B 2
H90D H 0.9117 0.3502 0.4889 0.151 Uiso 0.272(10) 1 calc R U P B 2
H90E H 0.9454 0.2912 0.5182 0.151 Uiso 0.272(10) 1 calc R U P B 2
H90F H 0.9648 0.3519 0.5512 0.151 Uiso 0.272(10) 1 calc R U P B 2
C22A C 0.8506(9) 0.3979(9) 0.5632(9) 0.139(9) Uani 0.272(10) 1 d . . P B 2
H22D H 0.8906 0.4176 0.5872 0.209 Uiso 0.272(10) 1 calc R U P B 2
H22E H 0.8108 0.4021 0.5820 0.209 Uiso 0.272(10) 1 calc R U P B 2
H22F H 0.8397 0.4154 0.5238 0.209 Uiso 0.272(10) 1 calc R U P B 2
C16A C 0.8831(11) 0.3063(11) 0.6150(7) 0.120(7) Uani 0.272(10) 1 d . U P B 2
H16D H 0.8972 0.2654 0.6184 0.180 Uiso 0.272(10) 1 calc R U P B 2
H16E H 0.8414 0.3114 0.6311 0.180 Uiso 0.272(10) 1 calc R U P B 2
H16F H 0.9202 0.3306 0.6372 0.180 Uiso 0.272(10) 1 calc R U P B 2
C4 C 0.8387(10) 0.2078(9) 0.1743(5) 0.147(5) Uani 0.345(8) 1 d D U P D 2
H4A H 0.8196 0.1684 0.1735 0.220 Uiso 0.345(8) 1 calc R U P D 2
H4B H 0.8852 0.2061 0.1660 0.220 Uiso 0.345(8) 1 calc R U P D 2
H4C H 0.8090 0.2317 0.1443 0.220 Uiso 0.345(8) 1 calc R U P D 2
C6 C 0.8969(9) 0.2691(10) 0.2639(10) 0.146(5) Uani 0.345(8) 1 d . U P D 2
H6A H 0.8825 0.3099 0.2606 0.219 Uiso 0.345(8) 1 calc R U P D 2
H6B H 0.9385 0.2642 0.2478 0.219 Uiso 0.345(8) 1 calc R U P D 2
H6C H 0.9068 0.2575 0.3056 0.219 Uiso 0.345(8) 1 calc R U P D 2
C1 C 0.8634(11) 0.1728(7) 0.2639(8) 0.195(6) Uani 0.345(8) 1 d D U P D 2
H1A H 0.8485 0.1724 0.3017 0.293 Uiso 0.345(8) 1 calc R U P D 2
H1B H 0.9136 0.1682 0.2710 0.293 Uiso 0.345(8) 1 calc R U P D 2
H1C H 0.8412 0.1407 0.2392 0.293 Uiso 0.345(8) 1 calc R U P D 2
C88A C 0.2835(10) 0.4923(8) 0.5714(9) 0.110(6) Uani 0.243(9) 1 d . U P C 2
H88D H 0.2756 0.5165 0.6042 0.166 Uiso 0.243(9) 1 calc R U P C 2
H88E H 0.2721 0.4517 0.5784 0.166 Uiso 0.243(9) 1 calc R U P C 2
H88F H 0.2540 0.5059 0.5345 0.166 Uiso 0.243(9) 1 calc R U P C 2
C78A C 0.4064(11) 0.4886(8) 0.6272(7) 0.109(5) Uani 0.243(9) 1 d . U P C 2
H78D H 0.3961 0.4524 0.6460 0.164 Uiso 0.243(9) 1 calc R U P C 2
H78E H 0.4020 0.5216 0.6531 0.164 Uiso 0.243(9) 1 calc R U P C 2
H78F H 0.4536 0.4871 0.6205 0.164 Uiso 0.243(9) 1 calc R U P C 2
C15A C 0.3731(14) 0.5573(7) 0.5462(9) 0.113(6) Uani 0.243(9) 1 d . U P C 2
H15D H 0.4180 0.5557 0.5349 0.170 Uiso 0.243(9) 1 calc R U P C 2
H15E H 0.3750 0.5854 0.5783 0.170 Uiso 0.243(9) 1 calc R U P C 2
H15F H 0.3377 0.5694 0.5121 0.170 Uiso 0.243(9) 1 calc R U P C 2
C24A C 0.0670(7) 0.2756(8) 0.4182(6) 0.141(5) Uani 0.450(12) 1 d . U P F 2
H24D H 0.0638 0.2485 0.3851 0.212 Uiso 0.450(12) 1 calc R U P F 2
H24E H 0.0870 0.3124 0.4086 0.212 Uiso 0.450(12) 1 calc R U P F 2
H24F H 0.0207 0.2827 0.4256 0.212 Uiso 0.450(12) 1 calc R U P F 2
C80A C 0.0747(7) 0.1925(6) 0.4825(10) 0.163(7) Uani 0.450(12) 1 d . U P F 2
H80D H 0.0306 0.2020 0.4931 0.245 Uiso 0.450(12) 1 calc R U P F 2
H80E H 0.1029 0.1693 0.5141 0.245 Uiso 0.450(12) 1 calc R U P F 2
H80F H 0.0661 0.1701 0.4456 0.245 Uiso 0.450(12) 1 calc R U P F 2
C86A C 0.1153(7) 0.2935(9) 0.5230(7) 0.160(7) Uani 0.450(12) 1 d . U P F 2
H86D H 0.0682 0.3026 0.5270 0.240 Uiso 0.450(12) 1 calc R U P F 2
H86E H 0.1379 0.3291 0.5134 0.240 Uiso 0.450(12) 1 calc R U P F 2
H86F H 0.1413 0.2775 0.5603 0.240 Uiso 0.450(12) 1 calc R U P F 2
C96A C 0.1460(16) 0.4762(18) 0.3199(17) 0.134(12) Uani 0.150(9) 1 d . U P E 2
H96D H 0.1882 0.4829 0.3498 0.202 Uiso 0.150(9) 1 calc R U P E 2
H96E H 0.1249 0.4394 0.3283 0.202 Uiso 0.150(9) 1 calc R U P E 2
H96F H 0.1135 0.5081 0.3208 0.202 Uiso 0.150(9) 1 calc R U P E 2
C94A C 0.188(2) 0.5315(14) 0.2445(19) 0.126(11) Uani 0.150(9) 1 d . U P E 2
H94D H 0.1575 0.5564 0.2622 0.189 Uiso 0.150(9) 1 calc R U P E 2
H94E H 0.1847 0.5427 0.2032 0.189 Uiso 0.150(9) 1 calc R U P E 2
H94F H 0.2356 0.5360 0.2663 0.189 Uiso 0.150(9) 1 calc R U P E 2
C95A C 0.1144(16) 0.4479(12) 0.2067(17) 0.1104(17) Uani 0.150(9) 1 d . U P E 2
H95D H 0.0717 0.4696 0.2060 0.166 Uiso 0.150(9) 1 calc R U P E 2
H95E H 0.1081 0.4074 0.2178 0.166 Uiso 0.150(9) 1 calc R U P E 2
H95F H 0.1256 0.4490 0.1674 0.166 Uiso 0.150(9) 1 calc R U P E 2
C18A C 0.1030(18) 0.0969(13) 0.1374(16) 0.083(9) Uani 0.100(5) 1 d . U P A 2
H18D H 0.1478 0.0919 0.1263 0.124 Uiso 0.100(5) 1 calc R U P A 2
H18E H 0.0663 0.0823 0.1056 0.124 Uiso 0.100(5) 1 calc R U P A 2
H18F H 0.1027 0.0750 0.1737 0.124 Uiso 0.100(5) 1 calc R U P A 2
C74A C 0.0853(19) 0.1876(17) 0.0922(14) 0.0889(14) Uani 0.100(5) 1 d . U P A 2
H74D H 0.1297 0.1873 0.0798 0.133 Uiso 0.100(5) 1 d R U P A 2
H74E H 0.0710 0.2279 0.0966 0.133 Uiso 0.100(5) 1 d R U P A 2
H74F H 0.0505 0.1678 0.0624 0.133 Uiso 0.100(5) 1 d R U P A 2
C14A C 0.0324(15) 0.1677(16) 0.1731(14) 0.081(9) Uani 0.100(5) 1 d . U P A 2
H14D H 0.0359 0.1437 0.2085 0.121 Uiso 0.100(5) 1 calc R U P A 2
H14E H -0.0098 0.1576 0.1445 0.121 Uiso 0.100(5) 1 calc R U P A 2
H14F H 0.0309 0.2089 0.1838 0.121 Uiso 0.100(5) 1 calc R U P A 2

loop_
_atom_site_aniso_label
_atom_site_aniso_U_11
_atom_site_aniso_U_22
_atom_site_aniso_U_33
_atom_site_aniso_U_23
_atom_site_aniso_U_13
_atom_site_aniso_U_12
Ti1 0.0414(2) 0.0577(2) 0.0501(2) -0.01323(16) 0.00572(15) 0.00484(15)
Ti2 0.0418(2) 0.0580(2) 0.0514(2) -0.01335(16) 0.00698(16) 0.00598(15)
O13 0.0429(7) 0.0575(8) 0.0500(7) -0.0172(6) 0.0031(6) 0.0036(6)
O4 0.0470(8) 0.0636(8) 0.0462(7) -0.0016(6) 0.0065(6) -0.0012(6)
O1 0.0449(8) 0.0592(8) 0.0461(7) -0.0176(6) 0.0045(6) 0.0017(6)
O9 0.0466(8) 0.0622(8) 0.0483(7) -0.0018(6) 0.0040(6) 0.0025(6)
O8 0.0489(8) 0.0579(8) 0.0530(8) -0.0015(6) 0.0112(6) 0.0062(6)
O7 0.0495(8) 0.0599(8) 0.0554(8) 0.0000(6) 0.0141(7) 0.0072(6)
O6 0.0491(8) 0.0628(8) 0.0616(9) 0.0025(7) 0.0105(7) 0.0019(7)
O5 0.0570(9) 0.0602(8) 0.0569(8) -0.0141(7) 0.0119(7) 0.0073(7)
O10 0.0597(9) 0.0538(7) 0.0529(8) -0.0079(6) 0.0167(7) 0.0063(6)
O12 0.0514(8) 0.0666(9) 0.0502(8) -0.0025(6) 0.0102(7) 0.0063(7)
C30 0.0400(10) 0.0644(11) 0.0419(9) -0.0034(8) 0.0068(8) 0.0024(9)
C29 0.0472(11) 0.0627(11) 0.0429(10) -0.0035(8) 0.0119(8) 0.0010(9)
C48 0.0527(12) 0.0624(12) 0.0514(11) -0.0096(9) 0.0097(9) 0.0044(10)
C66 0.0495(11) 0.0555(11) 0.0541(11) -0.0104(9) 0.0140(9) 0.0065(9)
C52 0.0580(13) 0.0558(11) 0.0537(12) 0.0049(9) 0.0131(10) -0.0016(10)
C71 0.0504(12) 0.0621(12) 0.0670(13) 0.0131(10) 0.0115(11) 0.0037(10)
C51 0.0514(12) 0.0533(10) 0.0491(10) 0.0052(8) 0.0119(9) 0.0051(9)
C55 0.0406(10) 0.0614(11) 0.0505(11) -0.0084(9) 0.0034(9) 0.0065(9)
C36 0.0579(13) 0.0752(15) 0.0637(13) 0.0217(12) 0.0064(11) 0.0006(10)
C44 0.0522(12) 0.0669(12) 0.0414(10) -0.0013(9) 0.0114(9) 0.0038(10)
C59 0.0523(12) 0.0572(11) 0.0538(11) 0.0084(9) 0.0181(10) 0.0085(9)
C50 0.0586(13) 0.0577(11) 0.0488(11) 0.0043(9) 0.0151(10) 0.0047(9)
C31 0.0473(12) 0.0785(14) 0.0430(10) 0.0042(10) 0.0096(9) -0.0029(10)
C26 0.0549(13) 0.0732(13) 0.0452(10) -0.0050(10) 0.0108(9) -0.0116(10)
C46 0.0577(13) 0.0656(12) 0.0403(10) 0.0017(9) 0.0110(9) -0.0008(10)
C65 0.0624(14) 0.0714(14) 0.0546(12) -0.0136(10) 0.0138(11) 0.0027(11)
C64 0.0681(16) 0.0684(14) 0.0659(14) -0.0196(11) 0.0146(12) 0.0020(12)
C60 0.0669(13) 0.0512(11) 0.0606(12) 0.0095(9) 0.0200(11) 0.0058(9)
C62 0.0595(13) 0.0574(12) 0.0591(12) -0.0083(10) 0.0147(10) 0.0024(10)
C23 0.0476(12) 0.0641(13) 0.0662(13) -0.0209(11) 0.0104(10) 0.0049(10)
C83 0.0540(13) 0.0782(15) 0.0672(14) 0.0017(10) 0.0115(11) -0.0037(11)
C41 0.0494(12) 0.0787(15) 0.0621(13) -0.0250(11) 0.0086(10) 0.0029(11)
C53 0.0593(14) 0.0558(11) 0.0626(13) -0.0003(10) 0.0062(11) -0.0040(10)
C25 0.0543(13) 0.1002(18) 0.0429(11) -0.0013(11) 0.0071(10) -0.0144(12)
C56 0.0482(11) 0.0692(12) 0.0487(11) -0.0048(9) 0.0083(8) 0.0084(8)
C43 0.0591(14) 0.0798(14) 0.0435(10) -0.0090(10) 0.0101(10) -0.0012(11)
C69 0.0576(13) 0.0841(15) 0.0497(11) -0.0054(10) 0.0013(9) 0.0075(10)
C28 0.0599(13) 0.0571(11) 0.0458(10) -0.0012(9) 0.0098(9) -0.0025(9)
C68 0.0537(13) 0.0815(15) 0.0625(14) -0.0141(11) 0.0010(11) 0.0032(10)
C63 0.0699(16) 0.0544(12) 0.0718(15) -0.0124(11) 0.0135(12) 0.0020(11)
C42 0.0630(15) 0.0891(17) 0.0457(11) -0.0145(11) 0.0070(10) -0.0001(12)
C58 0.0575(12) 0.0626(12) 0.0498(11) 0.0094(9) 0.0135(10) 0.0058(9)
C85 0.0662(16) 0.0760(15) 0.0596(13) -0.0032(11) 0.0231(12) 0.0051(12)
C82 0.0536(13) 0.0976(17) 0.0409(10) 0.0073(11) 0.0041(10) -0.0094(12)
C35 0.0603(14) 0.0865(16) 0.0476(11) 0.0139(11) 0.0048(10) -0.0064(12)
C61 0.0704(15) 0.0493(11) 0.0696(14) -0.0040(10) 0.0209(12) -0.0028(10)
C54 0.0497(11) 0.0602(12) 0.0537(11) -0.0057(9) 0.0051(8) 0.0040(9)
C49 0.0627(14) 0.0669(12) 0.0448(10) -0.0047(9) 0.0105(10) 0.0059(10)
C84 0.0604(15) 0.0934(19) 0.0739(15) -0.0012(12) 0.0239(13) 0.0049(13)
C37 0.0594(15) 0.0977(18) 0.0566(13) -0.0136(13) 0.0188(11) -0.0118(13)
C67 0.0538(13) 0.0721(14) 0.0644(13) -0.0123(11) 0.0061(10) -0.0036(10)
C19 0.0521(13) 0.0626(13) 0.0921(18) -0.0210(13) 0.0112(13) 0.0057(10)
C57 0.0608(14) 0.0777(14) 0.0456(11) 0.0027(10) 0.0093(10) 0.0040(10)
C76 0.0697(17) 0.0670(14) 0.0907(19) 0.0205(14) 0.0172(15) 0.0208(13)
C81 0.0654(16) 0.101(2) 0.0750(16) -0.0412(14) 0.0159(13) -0.0010(14)
C75 0.0634(14) 0.0741(15) 0.0705(15) 0.0178(12) 0.0058(12) 0.0128(11)
C77 0.0803(17) 0.0577(13) 0.0815(17) 0.0082(12) 0.0251(15) 0.0172(11)
C72 0.0665(16) 0.0576(13) 0.0888(18) 0.0113(12) 0.0147(14) 0.0054(11)
C39 0.0703(17) 0.115(2) 0.0586(14) -0.0298(14) 0.0279(13) -0.0055(15)
C20 0.0689(17) 0.0690(15) 0.116(2) -0.0325(16) 0.0205(17) 0.0028(13)
C89 0.098(2) 0.0754(16) 0.0801(18) -0.0273(14) 0.0285(16) 0.0032(15)
C21 0.0685(18) 0.093(2) 0.108(2) -0.0503(18) 0.0207(17) 0.0014(15)
C40 0.0586(15) 0.099(2) 0.097(2) -0.0581(16) -0.0080(14) 0.0097(14)
C38 0.0642(17) 0.135(3) 0.0697(16) -0.0318(17) 0.0283(14) -0.0125(17)
C73 0.0716(17) 0.0530(12) 0.099(2) -0.0075(12) 0.0182(15) -0.0041(11)
C32 0.0688(17) 0.0946(18) 0.097(2) 0.0256(14) -0.0025(16) 0.0129(13)
C70 0.0742(19) 0.106(2) 0.0725(17) -0.0150(15) -0.0155(15) -0.0114(16)
C47 0.0597(15) 0.0917(18) 0.0780(17) -0.0450(15) -0.0039(13) 0.0045(13)
C27 0.0659(17) 0.150(3) 0.0541(14) 0.0054(17) -0.0047(13) -0.0393(19)
C87 0.0592(19) 0.150(3) 0.128(3) -0.026(3) 0.034(2) 0.007(2)
C79 0.086(2) 0.085(2) 0.153(4) 0.016(2) 0.013(2) 0.0357(18)
C34 0.094(2) 0.0676(16) 0.118(3) 0.0051(16) 0.015(2) 0.0221(15)
C45 0.107(3) 0.114(3) 0.133(3) -0.069(3) 0.034(3) -0.001(2)
C33 0.091(2) 0.091(2) 0.129(3) 0.0229(16) -0.006(2) 0.0320(18)
C14 0.073(3) 0.149(4) 0.145(5) -0.002(4) -0.035(3) 0.006(3)
C2 0.079(2) 0.227(5) 0.131(3) -0.074(3) 0.057(2) -0.024(3)
C18 0.118(4) 0.175(6) 0.123(4) 0.003(4) -0.036(3) -0.074(4)
C22 0.109(6) 0.185(8) 0.085(4) 0.024(5) -0.013(4) -0.088(6)
C74 0.134(4) 0.167(5) 0.092(3) -0.056(3) -0.021(3) -0.014(4)
C16 0.142(6) 0.152(6) 0.073(3) -0.036(4) 0.006(3) -0.061(5)
C78 0.198(9) 0.100(3) 0.095(4) -0.033(3) 0.063(5) 0.019(4)
C88 0.158(6) 0.119(5) 0.115(4) -0.028(4) 0.029(4) 0.067(5)
C90 0.069(3) 0.167(6) 0.112(4) 0.019(4) -0.030(3) -0.021(3)
C91 0.131(5) 0.135(4) 0.219(6) 0.017(4) -0.024(4) 0.071(4)
C3 0.095(5) 0.217(8) 0.168(7) -0.075(6) 0.059(5) 0.015(6)
C15 0.141(6) 0.115(5) 0.144(6) -0.074(5) 0.036(5) -0.033(4)
C7 0.072(4) 0.246(9) 0.152(7) -0.069(6) 0.029(4) 0.020(6)
C94 0.178(8) 0.161(7) 0.190(8) -0.034(6) -0.010(6) 0.119(6)
C96 0.087(4) 0.172(6) 0.299(12) 0.066(7) 0.070(5) 0.058(4)
C95 0.166(6) 0.158(6) 0.181(7) 0.083(5) 0.004(5) 0.089(5)
C80 0.090(6) 0.287(16) 0.188(11) -0.019(11) 0.065(8) 0.007(9)
C86 0.111(7) 0.221(12) 0.147(8) -0.009(7) 0.086(6) 0.008(7)
C24 0.120(8) 0.181(10) 0.274(16) 0.044(11) 0.087(10) 0.062(7)
C5 0.134(6) 0.247(8) 0.195(7) -0.001(6) 0.114(5) -0.028(6)
C10 0.193(13) 0.188(12) 0.268(15) -0.018(11) 0.018(11) 0.117(10)
C11 0.104(7) 0.232(12) 0.276(16) 0.021(12) 0.026(9) 0.083(8)
C12 0.214(13) 0.205(12) 0.246(13) 0.137(11) 0.006(10) 0.097(10)
C4A 0.209(14) 0.074(5) 0.150(9) -0.056(6) 0.018(9) 0.012(6)
C6A 0.168(12) 0.157(11) 0.175(13) -0.083(10) 0.089(10) 0.011(9)
C5A 0.189(13) 0.125(9) 0.116(8) -0.079(7) -0.021(8) 0.004(8)
C4B 0.192(12) 0.191(13) 0.226(14) -0.140(11) 0.057(11) -0.064(10)
C5B 0.242(17) 0.141(8) 0.109(7) -0.071(6) 0.059(8) 0.008(9)
C6B 0.199(11) 0.118(7) 0.175(9) -0.047(6) 0.071(8) 0.056(8)
C12A 0.214(15) 0.122(9) 0.246(17) 0.060(10) 0.011(12) 0.104(10)
C8 0.133(13) 0.253(19) 0.274(19) -0.008(15) 0.048(13) 0.085(13)
C9 0.137(12) 0.209(15) 0.223(14) 0.031(10) -0.049(9) 0.098(11)
C90A 0.049(6) 0.156(14) 0.094(9) 0.001(11) 0.008(6) -0.024(9)
C22A 0.101(12) 0.152(16) 0.149(17) -0.084(14) -0.011(11) -0.016(10)
C16A 0.105(11) 0.156(14) 0.087(9) 0.014(10) -0.012(8) -0.045(11)
C4 0.109(7) 0.228(10) 0.131(8) -0.039(8) 0.088(6) 0.002(8)
C6 0.072(6) 0.215(10) 0.164(9) -0.058(8) 0.056(6) -0.026(8)
C1 0.128(9) 0.260(10) 0.205(10) -0.031(9) 0.050(8) 0.004(9)
C88A 0.113(11) 0.106(10) 0.120(13) -0.025(9) 0.041(10) 0.034(9)
C78A 0.124(12) 0.110(10) 0.092(8) -0.054(8) 0.020(7) -0.015(9)
C15A 0.157(15) 0.082(8) 0.111(11) -0.052(8) 0.051(11) 0.004(9)
C24A 0.091(7) 0.187(11) 0.150(9) 0.004(8) 0.034(7) 0.070(8)
C80A 0.102(8) 0.166(10) 0.255(16) 0.025(10) 0.114(10) -0.011(7)
C86A 0.095(7) 0.245(16) 0.150(10) -0.086(10) 0.048(7) 0.026(9)
C96A 0.082(14) 0.155(19) 0.18(2) -0.010(15) 0.056(14) 0.057(13)
C94A 0.136(18) 0.105(15) 0.134(19) 0.007(14) 0.020(15) 0.054(13)
C95A 0.086(3) 0.087(3) 0.153(4) 0.016(3) 0.013(3) 0.036(3)
C18A 0.075(15) 0.080(14) 0.079(15) -0.023(12) -0.018(12) -0.014(12)
C74A 0.075(3) 0.106(3) 0.073(2) -0.015(2) -0.015(2) -0.012(3)
C14A 0.059(13) 0.099(16) 0.078(14) -0.035(13) 0.002(11) -0.021(12)

loop_
_atom_type_symbol
_atom_type_description
_atom_type_scat_dispersion_real
_atom_type_scat_dispersion_imag
_atom_type_scat_source
C C 0.0181 0.0091 'International Tables Vol C Tables 4.2.6.8 and 6.1.1.4'
H H 0.0000 0.0000 'International Tables Vol C Tables 4.2.6.8 and 6.1.1.4'
O O 0.0492 0.0322 'International Tables Vol C Tables 4.2.6.8 and 6.1.1.4'
Ti Ti 0.2191 1.8069 'International Tables Vol C Tables 4.2.6.8 and 6.1.1.4'

loop_
_geom_angle_atom_site_label_1
_geom_angle_atom_site_label_2
_geom_angle_atom_site_label_3
_geom_angle
_geom_angle_site_symmetry_1
_geom_angle_site_symmetry_3
_geom_angle_publ_flag
O13 Ti1 Ti2 35.47(4) . . ?
O13 Ti1 O6 96.55(6) . . ?
O13 Ti1 O12 93.17(6) . . ?
O4 Ti1 Ti2 127.97(5) . . ?
O4 Ti1 O13 163.19(6) . . ?
O4 Ti1 O1 92.57(6) . . ?
O4 Ti1 O6 88.32(7) . . ?
O4 Ti1 O5 103.43(7) . . ?
O4 Ti1 O12 84.47(6) . . ?
O1 Ti1 Ti2 35.56(4) . . ?
O1 Ti1 O13 71.01(5) . . ?
O1 Ti1 O6 95.21(6) . . ?
O1 Ti1 O12 95.02(6) . . ?
O6 Ti1 Ti2 97.95(5) . . ?
O6 Ti1 O12 167.73(6) . . ?
O5 Ti1 Ti2 128.28(5) . . ?
O5 Ti1 O13 92.86(6) . . ?
O5 Ti1 O1 163.81(7) . . ?
O5 Ti1 O6 87.82(7) . . ?
O5 Ti1 O12 84.23(7) . . ?
O12 Ti1 Ti2 94.31(4) . . ?
O13 Ti2 Ti1 35.52(4) . . ?
O13 Ti2 O1 70.93(5) . . ?
O13 Ti2 O8 93.70(6) . . ?
O13 Ti2 O7 96.22(6) . . ?
O1 Ti2 Ti1 35.42(4) . . ?
O1 Ti2 O8 94.43(6) . . ?
O1 Ti2 O7 96.12(6) . . ?
O9 Ti2 Ti1 128.05(5) . . ?
O9 Ti2 O13 92.54(6) . . ?
O9 Ti2 O1 163.29(6) . . ?
O9 Ti2 O8 83.97(6) . . ?
O9 Ti2 O7 87.86(7) . . ?
O8 Ti2 Ti1 95.71(4) . . ?
O7 Ti2 Ti1 96.86(4) . . ?
O7 Ti2 O8 167.41(6) . . ?
O10 Ti2 Ti1 127.02(5) . . ?
O10 Ti2 O13 162.34(7) . . ?
O10 Ti2 O1 91.62(6) . . ?
O10 Ti2 O9 104.75(7) . . ?
O10 Ti2 O8 84.71(6) . . ?
O10 Ti2 O7 88.15(7) . . ?
Ti2 O13 Ti1 109.01(6) . . ?
C40 O13 Ti1 125.65(14) . . ?
C40 O13 Ti2 125.34(15) . . ?
C30 O4 Ti1 168.76(14) . . ?
Ti1 O1 Ti2 109.02(6) . . ?
C47 O1 Ti1 125.69(15) . . ?
C47 O1 Ti2 125.29(14) . . ?
C55 O9 Ti2 168.87(14) . . ?
C51 O8 Ti2 114.94(12) . . ?
C59 O7 Ti2 115.52(12) . . ?
C71 O6 Ti1 116.33(14) . . ?
C23 O5 Ti1 166.47(15) . . ?
C66 O10 Ti2 170.37(15) . . ?
C44 O12 Ti1 115.30(13) . . ?
O4 C30 C29 119.27(18) . . ?
O4 C30 C31 118.9(2) . . ?
C29 C30 C31 121.9(2) . . ?
C30 C29 C28 118.95(19) . . ?
C26 C29 C30 117.95(19) . . ?
C26 C29 C28 123.1(2) . . ?
C66 C48 C49 118.35(19) . . ?
C65 C48 C66 118.2(2) . . ?
C65 C48 C49 123.4(2) . . ?
O10 C66 C48 119.09(19) . . ?
O10 C66 C62 119.5(2) . . ?
C62 C66 C48 121.37(19) . . ?
C51 C52 C53 122.5(2) . . ?
C83 C52 C51 118.4(2) . . ?
C83 C52 C53 119.0(2) . . ?
O6 C71 C36 120.7(2) . . ?
O6 C71 C72 119.1(2) . . ?
C36 C71 C72 120.2(2) . . ?
O8 C51 C50 120.0(2) . . ?
C52 C51 O8 119.42(19) . . ?
C52 C51 C50 120.5(2) . . ?
O9 C55 C56 118.7(2) . . ?
O9 C55 C54 119.47(19) . . ?
C54 C55 C56 121.8(2) . . ?
C71 C36 C35 122.5(2) . . ?
C32 C36 C71 119.1(3) . . ?
C32 C36 C35 118.5(3) . . ?
O12 C44 C46 119.85(19) . . ?
O12 C44 C43 119.8(2) . . ?
C46 C44 C43 120.3(2) . . ?
O7 C59 C60 120.1(2) . . ?
O7 C59 C58 119.4(2) . . ?
C60 C59 C58 120.5(2) . . ?
C51 C50 C49 123.0(2) . . ?
C85 C50 C51 118.1(2) . . ?
C85 C50 C49 118.8(2) . . ?
C30 C31 C35 119.1(2) . . ?
C82 C31 C30 117.5(2) . . ?
C82 C31 C35 123.4(2) . . ?
C29 C26 H26 118.7 . . ?
C29 C26 C25 122.6(2) . . ?
C25 C26 H26 118.7 . . ?
C44 C46 C28 122.7(2) . . ?
C37 C46 C44 118.5(2) . . ?
C37 C46 C28 118.8(2) . . ?
C48 C65 H65 119.1 . . ?
C48 C65 C64 121.9(2) . . ?
C64 C65 H65 119.1 . . ?
C65 C64 C89 121.7(2) . . ?
C63 C64 C65 117.5(2) . . ?
C63 C64 C89 120.8(2) . . ?
C59 C60 C61 122.4(2) . . ?
C59 C60 C77 118.5(2) . . ?
C77 C60 C61 119.0(2) . . ?
C66 C62 C61 118.85(19) . . ?
C63 C62 C66 118.1(2) . . ?
C63 C62 C61 123.0(2) . . ?
O5 C23 C41 118.7(2) . . ?
O5 C23 C19 119.1(2) . . ?
C19 C23 C41 122.1(2) . . ?
C52 C83 H83 118.5 . . ?
C52 C83 C84 123.0(2) . . ?
C84 C83 H83 118.5 . . ?
C23 C41 C42 119.5(2) . . ?
C81 C41 C23 117.9(3) . . ?
C81 C41 C42 122.6(3) . . ?
C52 C53 H53A 108.8 . . ?
C52 C53 H53B 108.8 . . ?
C52 C53 C54 113.74(19) . . ?
H53A C53 H53B 107.7 . . ?
C54 C53 H53A 108.8 . . ?
C54 C53 H53B 108.8 . . ?
C26 C25 C82 117.2(2) . . ?
C26 C25 C27 122.2(2) . . ?
C82 C25 C27 120.6(2) . . ?
C55 C56 C57 119.1(2) . . ?
C69 C56 C55 118.0(2) . . ?
C69 C56 C57 122.9(2) . . ?
C44 C43 C42 122.0(2) . . ?
C39 C43 C44 118.7(2) . . ?
C39 C43 C42 119.4(2) . . ?
C56 C69 H69 118.8 . . ?
C56 C69 C68 122.4(2) . . ?
C68 C69 H69 118.8 . . ?
C29 C28 H28A 108.8 . . ?
C29 C28 H28B 108.8 . . ?
C46 C28 C29 113.75(18) . . ?
C46 C28 H28A 108.8 . . ?
C46 C28 H28B 108.8 . . ?
H28A C28 H28B 107.7 . . ?
C69 C68 C70 120.0(2) . . ?
C67 C68 C69 117.6(2) . . ?
C67 C68 C70 122.4(3) . . ?
C64 C63 H63 118.7 . . ?
C62 C63 C64 122.6(2) . . ?
C62 C63 H63 118.7 . . ?
C41 C42 C43 114.3(2) . . ?
C41 C42 H42A 108.7 . . ?
C41 C42 H42B 108.7 . . ?
C43 C42 H42A 108.7 . . ?
C43 C42 H42B 108.7 . . ?
H42A C42 H42B 107.6 . . ?
C59 C58 C57 122.9(2) . . ?
C75 C58 C59 118.2(2) . . ?
C75 C58 C57 118.8(2) . . ?
C50 C85 H85 118.3 . . ?
C84 C85 C50 123.5(2) . . ?
C84 C85 H85 118.3 . . ?
C31 C82 C25 122.8(2) . . ?
C31 C82 H82 118.6 . . ?
C25 C82 H82 118.6 . . ?
C36 C35 H35A 108.6 . . ?
C36 C35 H35B 108.6 . . ?
C31 C35 C36 114.8(2) . . ?
C31 C35 H35A 108.6 . . ?
C31 C35 H35B 108.6 . . ?
H35A C35 H35B 107.6 . . ?
C60 C61 C62 113.9(2) . . ?
C60 C61 H61A 108.8 . . ?
C60 C61 H61B 108.8 . . ?
C62 C61 H61A 108.8 . . ?
C62 C61 H61B 108.8 . . ?
H61A C61 H61B 107.7 . . ?
C55 C54 C53 119.4(2) . . ?
C55 C54 C67 118.0(2) . . ?
C67 C54 C53 122.5(2) . . ?
C48 C49 H49A 108.9 . . ?
C48 C49 H49B 108.9 . . ?
C50 C49 C48 113.51(19) . . ?
C50 C49 H49A 108.9 . . ?
C50 C49 H49B 108.9 . . ?
H49A C49 H49B 107.7 . . ?
C83 C84 C87 121.9(3) . . ?
C85 C84 C83 116.5(2) . . ?
C85 C84 C87 121.6(3) . . ?
C46 C37 H37 118.5 . . ?
C46 C37 C38 123.0(3) . . ?
C38 C37 H37 118.5 . . ?
C68 C67 C54 122.0(2) . . ?
C68 C67 H67 119.0 . . ?
C54 C67 H67 119.0 . . ?
C23 C19 C20 118.1(3) . . ?
C23 C19 C73 119.1(2) . . ?
C20 C19 C73 122.7(3) . . ?
C56 C57 C58 114.19(19) . . ?
C56 C57 H57A 108.7 . . ?
C56 C57 H57B 108.7 . . ?
C58 C57 H57A 108.7 . . ?
C58 C57 H57B 108.7 . . ?
H57A C57 H57B 107.6 . . ?
C75 C76 C79 120.2(3) . . ?
C77 C76 C75 116.9(2) . . ?
C77 C76 C79 122.9(3) . . ?
C41 C81 H81 118.9 . . ?
C41 C81 C21 122.3(3) . . ?
C21 C81 H81 118.9 . . ?
C58 C75 C76 122.8(3) . . ?
C58 C75 H75 118.6 . . ?
C76 C75 H75 118.6 . . ?
C60 C77 H77 118.5 . . ?
C76 C77 C60 123.0(3) . . ?
C76 C77 H77 118.5 . . ?
C71 C72 C73 122.6(2) . . ?
C34 C72 C71 117.9(3) . . ?
C34 C72 C73 119.5(3) . . ?
C43 C39 H39 118.5 . . ?
C43 C39 C38 123.0(2) . . ?
C38 C39 H39 118.5 . . ?
C19 C20 H20 119.3 . . ?
C21 C20 C19 121.4(3) . . ?
C21 C20 H20 119.3 . . ?
C64 C89 C78A 108.7(6) . . ?
C64 C89 C15A 112.9(6) . . ?
C78 C89 C64 113.1(3) . . ?
C88 C89 C64 108.6(3) . . ?
C88 C89 C78 106.7(5) . . ?
C88 C89 C15 112.1(5) . . ?
C15 C89 C64 108.7(3) . . ?
C15 C89 C78 107.6(5) . . ?
C88A C89 C64 106.4(7) . . ?
C88A C89 C78A 113.8(11) . . ?
C88A C89 C15A 112.0(12) . . ?
C15A C89 C78A 103.2(12) . . ?
C81 C21 C45 120.6(3) . . ?
C20 C21 C81 118.2(3) . . ?
C20 C21 C45 121.2(3) . . ?
O13 C40 H40A 109.5 . . ?
O13 C40 H40B 109.5 . . ?
O13 C40 H40C 109.5 . . ?
H40A C40 H40B 109.5 . . ?
H40A C40 H40C 109.5 . . ?
H40B C40 H40C 109.5 . . ?
C37 C38 C39 116.6(3) . . ?
C37 C38 C2 120.6(3) . . ?
C39 C38 C2 122.7(3) . . ?
C19 C73 H73A 108.5 . . ?
C19 C73 H73B 108.5 . . ?
C72 C73 C19 115.2(2) . . ?
C72 C73 H73A 108.5 . . ?
C72 C73 H73B 108.5 . . ?
H73A C73 H73B 107.5 . . ?
C36 C32 H32 118.7 . . ?
C33 C32 C36 122.7(3) . . ?
C33 C32 H32 118.7 . . ?
C68 C70 C74 108.3(3) . . ?
C14 C70 C68 110.7(3) . . ?
C14 C70 C18 109.8(4) . . ?
C14 C70 C74 107.7(4) . . ?
C18 C70 C68 112.5(3) . . ?
C18 C70 C74 107.7(4) . . ?
C18A C70 C68 107.0(12) . . ?
C18A C70 C14A 113(2) . . ?
C74A C70 C68 111.0(13) . . ?
C74A C70 C18A 109(2) . . ?
C74A C70 C14A 111(2) . . ?
C14A C70 C68 106.0(10) . . ?
O1 C47 H47A 109.5 . . ?
O1 C47 H47B 109.5 . . ?
O1 C47 H47C 109.4 . . ?
H47A C47 H47B 109.5 . . ?
H47A C47 H47C 109.5 . . ?
H47B C47 H47C 109.5 . . ?
C25 C27 C90 107.8(3) . . ?
C25 C27 C22A 104.8(6) . . ?
C22 C27 C25 113.1(3) . . ?
C22 C27 C16 110.8(6) . . ?
C22 C27 C90 110.0(5) . . ?
C16 C27 C25 108.2(3) . . ?
C16 C27 C90 106.7(5) . . ?
C90A C27 C25 109.2(8) . . ?
C90A C27 C22A 97.4(11) . . ?
C16A C27 C25 120.6(7) . . ?
C16A C27 C90A 119.4(12) . . ?
C16A C27 C22A 100.7(13) . . ?
C84 C87 C86 107.3(5) . . ?
C84 C87 C24A 108.7(5) . . ?
C84 C87 C80A 110.2(6) . . ?
C80 C87 C84 112.9(6) . . ?
C80 C87 C86 108.0(8) . . ?
C24 C87 C84 109.2(6) . . ?
C24 C87 C80 112.5(10) . . ?
C24 C87 C86 106.5(9) . . ?
C80A C87 C24A 102.5(10) . . ?
C86A C87 C84 114.1(6) . . ?
C86A C87 C24A 106.2(9) . . ?
C86A C87 C80A 114.2(10) . . ?
C76 C79 C96A 100.2(10) . . ?
C94 C79 C76 113.1(4) . . ?
C94 C79 C96 111.0(6) . . ?
C96 C79 C76 108.4(3) . . ?
C95 C79 C76 109.9(4) . . ?
C95 C79 C94 106.9(5) . . ?
C95 C79 C96 107.4(6) . . ?
C94A C79 C76 108.0(15) . . ?
C94A C79 C96A 97(2) . . ?
C95A C79 C76 113.8(11) . . ?
C95A C79 C96A 111(2) . . ?
C95A C79 C94A 123(2) . . ?
C72 C34 H34 118.5 . . ?
C72 C34 C33 123.0(3) . . ?
C33 C34 H34 118.5 . . ?
C21 C45 C4A 110.8(5) . . ?
C21 C45 C5B 111.8(4) . . ?
C6A C45 C21 109.3(6) . . ?
C6A C45 C4A 106.9(10) . . ?
C6A C45 C5A 116.9(11) . . ?
C5A C45 C21 108.8(6) . . ?
C5A C45 C4A 103.9(9) . . ?
C4B C45 C21 109.1(6) . . ?
C4B C45 C5B 106.2(9) . . ?
C4B C45 C6B 117.8(10) . . ?
C6B C45 C21 108.0(5) . . ?
C6B C45 C5B 103.9(8) . . ?
C32 C33 C34 117.0(3) . . ?
C32 C33 C91 121.8(4) . . ?
C34 C33 C91 121.2(4) . . ?
C70 C14 H14A 109.5 . . ?
C70 C14 H14B 109.5 . . ?
C70 C14 H14C 109.5 . . ?
H14A C14 H14B 109.5 . . ?
H14A C14 H14C 109.5 . . ?
H14B C14 H14C 109.5 . . ?
C38 C2 C1 98.6(8) . . ?
C3 C2 C38 111.9(5) . . ?
C3 C2 C5 105.7(7) . . ?
C7 C2 C38 112.6(5) . . ?
C7 C2 C3 106.0(7) . . ?
C7 C2 C5 113.7(8) . . ?
C5 C2 C38 106.9(5) . . ?
C4 C2 C38 113.9(8) . . ?
C4 C2 C6 126.8(11) . . ?
C4 C2 C1 92.6(7) . . ?
C6 C2 C38 115.4(8) . . ?
C6 C2 C1 98.8(14) . . ?
C70 C18 H18A 109.5 . . ?
C70 C18 H18B 109.5 . . ?
C70 C18 H18C 109.5 . . ?
H18A C18 H18B 109.5 . . ?
H18A C18 H18C 109.5 . . ?
H18B C18 H18C 109.5 . . ?
C27 C22 H22A 109.5 . . ?
C27 C22 H22B 109.5 . . ?
C27 C22 H22C 109.5 . . ?
H22A C22 H22B 109.5 . . ?
H22A C22 H22C 109.5 . . ?
H22B C22 H22C 109.5 . . ?
C70 C74 H74A 109.5 . . ?
C70 C74 H74B 109.5 . . ?
C70 C74 H74C 109.5 . . ?
H74A C74 H74B 109.5 . . ?
H74A C74 H74C 109.5 . . ?
H74B C74 H74C 109.5 . . ?
C27 C16 H16A 109.5 . . ?
C27 C16 H16B 109.5 . . ?
C27 C16 H16C 109.5 . . ?
H16A C16 H16B 109.5 . . ?
H16A C16 H16C 109.5 . . ?
H16B C16 H16C 109.5 . . ?
C89 C78 H78A 109.5 . . ?
C89 C78 H78B 109.5 . . ?
C89 C78 H78C 109.5 . . ?
H78A C78 H78B 109.5 . . ?
H78A C78 H78C 109.5 . . ?
H78B C78 H78C 109.5 . . ?
C89 C88 H88A 109.5 . . ?
C89 C88 H88B 109.5 . . ?
C89 C88 H88C 109.5 . . ?
H88A C88 H88B 109.5 . . ?
H88A C88 H88C 109.5 . . ?
H88B C88 H88C 109.5 . . ?
C27 C90 H90A 109.5 . . ?
C27 C90 H90B 109.5 . . ?
C27 C90 H90C 109.5 . . ?
H90A C90 H90B 109.5 . . ?
H90A C90 H90C 109.5 . . ?
H90B C90 H90C 109.5 . . ?
C33 C91 C11 105.9(6) . . ?
C33 C91 C12 106.7(7) . . ?
C33 C91 C12A 105.3(8) . . ?
C33 C91 C8 105.1(9) . . ?
C10 C91 C33 114.0(7) . . ?
C10 C91 C11 104.3(12) . . ?
C10 C91 C12 112.1(11) . . ?
C12 C91 C11 113.9(11) . . ?
C8 C91 C12A 105.0(15) . . ?
C9 C91 C33 115.2(8) . . ?
C9 C91 C12A 115.2(13) . . ?
C9 C91 C8 110.0(16) . . ?
C2 C3 H3A 109.5 . . ?
C2 C3 H3B 109.5 . . ?
C2 C3 H3C 109.5 . . ?
H3A C3 H3B 109.5 . . ?
H3A C3 H3C 109.5 . . ?
H3B C3 H3C 109.5 . . ?
C89 C15 H15A 109.5 . . ?
C89 C15 H15B 109.5 . . ?
C89 C15 H15C 109.5 . . ?
H15A C15 H15B 109.5 . . ?
H15A C15 H15C 109.5 . . ?
H15B C15 H15C 109.5 . . ?
C2 C7 H7A 109.5 . . ?
C2 C7 H7B 109.5 . . ?
C2 C7 H7C 109.5 . . ?
H7A C7 H7B 109.5 . . ?
H7A C7 H7C 109.5 . . ?
H7B C7 H7C 109.5 . . ?
C79 C94 H94A 109.5 . . ?
C79 C94 H94B 109.5 . . ?
C79 C94 H94C 109.5 . . ?
H94A C94 H94B 109.5 . . ?
H94A C94 H94C 109.5 . . ?
H94B C94 H94C 109.5 . . ?
C79 C96 H96A 109.5 . . ?
C79 C96 H96B 109.5 . . ?
C79 C96 H96C 109.5 . . ?
H96A C96 H96B 109.5 . . ?
H96A C96 H96C 109.5 . . ?
H96B C96 H96C 109.5 . . ?
C79 C95 H95A 109.5 . . ?
C79 C95 H95B 109.5 . . ?
C79 C95 H95C 109.5 . . ?
H95A C95 H95B 109.5 . . ?
H95A C95 H95C 109.5 . . ?
H95B C95 H95C 109.5 . . ?
C87 C80 H80A 109.5 . . ?
C87 C80 H80B 109.5 . . ?
C87 C80 H80C 109.5 . . ?
H80A C80 H80B 109.5 . . ?
H80A C80 H80C 109.5 . . ?
H80B C80 H80C 109.5 . . ?
C87 C86 H86A 109.5 . . ?
C87 C86 H86B 109.5 . . ?
C87 C86 H86C 109.5 . . ?
H86A C86 H86B 109.5 . . ?
H86A C86 H86C 109.5 . . ?
H86B C86 H86C 109.5 . . ?
C87 C24 H24A 109.5 . . ?
C87 C24 H24B 109.5 . . ?
C87 C24 H24C 109.5 . . ?
H24A C24 H24B 109.5 . . ?
H24A C24 H24C 109.5 . . ?
H24B C24 H24C 109.5 . . ?
C2 C5 H5A 109.5 . . ?
C2 C5 H5B 109.5 . . ?
C2 C5 H5C 109.5 . . ?
H5A C5 H5B 109.5 . . ?
H5A C5 H5C 109.5 . . ?
H5B C5 H5C 109.5 . . ?
C91 C10 H10A 109.5 . . ?
C91 C10 H10B 109.5 . . ?
C91 C10 H10C 109.5 . . ?
H10A C10 H10B 109.5 . . ?
H10A C10 H10C 109.5 . . ?
H10B C10 H10C 109.5 . . ?
C91 C11 H11A 109.5 . . ?
C91 C11 H11B 109.5 . . ?
C91 C11 H11C 109.5 . . ?
H11A C11 H11B 109.5 . . ?
H11A C11 H11C 109.5 . . ?
H11B C11 H11C 109.5 . . ?
C91 C12 H12A 109.5 . . ?
C91 C12 H12B 109.5 . . ?
C91 C12 H12C 109.5 . . ?
H12A C12 H12B 109.5 . . ?
H12A C12 H12C 109.5 . . ?
H12B C12 H12C 109.5 . . ?
C45 C4A H4AA 109.6 . . ?
C45 C4A H4AB 109.2 . . ?
C45 C4A H4AC 109.6 . . ?
H4AA C4A H4AB 109.5 . . ?
H4AA C4A H4AC 109.5 . . ?
H4AB C4A H4AC 109.4 . . ?
C45 C6A H6AA 109.5 . . ?
C45 C6A H6AB 109.5 . . ?
C45 C6A H6AC 109.5 . . ?
H6AA C6A H6AB 109.5 . . ?
H6AA C6A H6AC 109.5 . . ?
H6AB C6A H6AC 109.5 . . ?
C45 C5A H5AA 109.5 . . ?
C45 C5A H5AB 109.5 . . ?
C45 C5A H5AC 109.5 . . ?
H5AA C5A H5AB 109.5 . . ?
H5AA C5A H5AC 109.5 . . ?
H5AB C5A H5AC 109.5 . . ?
C45 C4B H4BA 109.5 . . ?
C45 C4B H4BB 109.5 . . ?
C45 C4B H4BC 109.5 . . ?
H4BA C4B H4BB 109.5 . . ?
H4BA C4B H4BC 109.5 . . ?
H4BB C4B H4BC 109.5 . . ?
C45 C5B H5BA 109.5 . . ?
C45 C5B H5BB 109.5 . . ?
C45 C5B H5BC 109.5 . . ?
H5BA C5B H5BB 109.5 . . ?
H5BA C5B H5BC 109.5 . . ?
H5BB C5B H5BC 109.5 . . ?
C45 C6B H6BA 109.5 . . ?
C45 C6B H6BB 109.5 . . ?
C45 C6B H6BC 109.5 . . ?
H6BA C6B H6BB 109.5 . . ?
H6BA C6B H6BC 109.5 . . ?
H6BB C6B H6BC 109.5 . . ?
C91 C12A H12D 109.5 . . ?
C91 C12A H12E 109.5 . . ?
C91 C12A H12F 109.5 . . ?
H12D C12A H12E 109.5 . . ?
H12D C12A H12F 109.5 . . ?
H12E C12A H12F 109.5 . . ?
C91 C8 H8A 109.5 . . ?
C91 C8 H8B 109.5 . . ?
C91 C8 H8C 109.5 . . ?
H8A C8 H8B 109.5 . . ?
H8A C8 H8C 109.5 . . ?
H8B C8 H8C 109.5 . . ?
C91 C9 H9A 109.5 . . ?
C91 C9 H9B 109.5 . . ?
C91 C9 H9C 109.5 . . ?
H9A C9 H9B 109.5 . . ?
H9A C9 H9C 109.5 . . ?
H9B C9 H9C 109.5 . . ?
C27 C90A H90D 109.5 . . ?
C27 C90A H90E 109.5 . . ?
C27 C90A H90F 109.5 . . ?
H90D C90A H90E 109.5 . . ?
H90D C90A H90F 109.5 . . ?
H90E C90A H90F 109.5 . . ?
C27 C22A H22D 109.5 . . ?
C27 C22A H22E 109.5 . . ?
C27 C22A H22F 109.5 . . ?
H22D C22A H22E 109.5 . . ?
H22D C22A H22F 109.5 . . ?
H22E C22A H22F 109.5 . . ?
C27 C16A H16D 109.5 . . ?
C27 C16A H16E 109.5 . . ?
C27 C16A H16F 109.5 . . ?
H16D C16A H16E 109.5 . . ?
H16D C16A H16F 109.5 . . ?
H16E C16A H16F 109.5 . . ?
C2 C4 H4A 109.5 . . ?
C2 C4 H4B 109.5 . . ?
C2 C4 H4C 109.5 . . ?
H4A C4 H4B 109.5 . . ?
H4A C4 H4C 109.5 . . ?
H4B C4 H4C 109.5 . . ?
C2 C6 H6A 109.5 . . ?
C2 C6 H6B 109.5 . . ?
C2 C6 H6C 109.5 . . ?
H6A C6 H6B 109.5 . . ?
H6A C6 H6C 109.5 . . ?
H6B C6 H6C 109.5 . . ?
C2 C1 H1A 109.5 . . ?
C2 C1 H1B 109.5 . . ?
C2 C1 H1C 109.5 . . ?
H1A C1 H1B 109.5 . . ?
H1A C1 H1C 109.5 . . ?
H1B C1 H1C 109.5 . . ?
C89 C88A H88D 109.5 . . ?
C89 C88A H88E 109.5 . . ?
C89 C88A H88F 109.5 . . ?
H88D C88A H88E 109.5 . . ?
H88D C88A H88F 109.5 . . ?
H88E C88A H88F 109.5 . . ?
C89 C78A H78D 109.5 . . ?
C89 C78A H78E 109.5 . . ?
C89 C78A H78F 109.5 . . ?
H78D C78A H78E 109.5 . . ?
H78D C78A H78F 109.5 . . ?
H78E C78A H78F 109.5 . . ?
C89 C15A H15D 109.5 . . ?
C89 C15A H15E 109.5 . . ?
C89 C15A H15F 109.5 . . ?
H15D C15A H15E 109.5 . . ?
H15D C15A H15F 109.5 . . ?
H15E C15A H15F 109.5 . . ?
C87 C24A H24D 109.5 . . ?
C87 C24A H24E 109.5 . . ?
C87 C24A H24F 109.5 . . ?
H24D C24A H24E 109.5 . . ?
H24D C24A H24F 109.5 . . ?
H24E C24A H24F 109.5 . . ?
C87 C80A H80D 109.5 . . ?
C87 C80A H80E 109.5 . . ?
C87 C80A H80F 109.5 . . ?
H80D C80A H80E 109.5 . . ?
H80D C80A H80F 109.5 . . ?
H80E C80A H80F 109.5 . . ?
C87 C86A H86D 109.5 . . ?
C87 C86A H86E 109.5 . . ?
C87 C86A H86F 109.5 . . ?
H86D C86A H86E 109.5 . . ?
H86D C86A H86F 109.5 . . ?
H86E C86A H86F 109.5 . . ?
C79 C96A H96D 109.5 . . ?
C79 C96A H96E 109.5 . . ?
C79 C96A H96F 109.5 . . ?
H96D C96A H96E 109.5 . . ?
H96D C96A H96F 109.5 . . ?
H96E C96A H96F 109.5 . . ?
C79 C94A H94D 109.5 . . ?
C79 C94A H94E 109.5 . . ?
C79 C94A H94F 109.5 . . ?
H94D C94A H94E 109.5 . . ?
H94D C94A H94F 109.5 . . ?
H94E C94A H94F 109.5 . . ?
C79 C95A H95D 109.5 . . ?
C79 C95A H95E 109.5 . . ?
C79 C95A H95F 109.5 . . ?
H95D C95A H95E 109.5 . . ?
H95D C95A H95F 109.5 . . ?
H95E C95A H95F 109.5 . . ?
C70 C18A H18D 109.5 . . ?
C70 C18A H18E 109.5 . . ?
C70 C18A H18F 109.5 . . ?
H18D C18A H18E 109.5 . . ?
H18D C18A H18F 109.5 . . ?
H18E C18A H18F 109.5 . . ?
C70 C74A H74D 109.8 . . ?
C70 C74A H74E 109.9 . . ?
C70 C74A H74F 108.7 . . ?
H74D C74A H74E 109.5 . . ?
H74D C74A H74F 109.5 . . ?
H74E C74A H74F 109.5 . . ?
C70 C14A H14D 109.5 . . ?
C70 C14A H14E 109.5 . . ?
C70 C14A H14F 109.5 . . ?
H14D C14A H14E 109.5 . . ?
H14D C14A H14F 109.5 . . ?
H14E C14A H14F 109.5 . . ?

loop_
_geom_bond_atom_site_label_1
_geom_bond_atom_site_label_2
_geom_bond_distance
_geom_bond_site_symmetry_2
_geom_bond_publ_flag
Ti1 Ti2 3.2869(5) . ?
Ti1 O13 2.0200(14) . ?
Ti1 O4 1.7916(15) . ?
Ti1 O1 2.0151(14) . ?
Ti1 O6 2.0371(16) . ?
Ti1 O5 1.7970(14) . ?
Ti1 O12 2.1611(16) . ?
Ti2 O13 2.0171(13) . ?
Ti2 O1 2.0218(15) . ?
Ti2 O9 1.7917(15) . ?
Ti2 O8 2.1741(15) . ?
Ti2 O7 2.0448(15) . ?
Ti2 O10 1.7909(14) . ?
O13 C40 1.406(3) . ?
O4 C30 1.341(2) . ?
O1 C47 1.419(3) . ?
O9 C55 1.345(3) . ?
O8 C51 1.398(3) . ?
O7 C59 1.391(3) . ?
O6 C71 1.384(3) . ?
O5 C23 1.343(3) . ?
O10 C66 1.337(2) . ?
O12 C44 1.392(3) . ?
C30 C29 1.392(3) . ?
C30 C31 1.398(3) . ?
C29 C26 1.384(3) . ?
C29 C28 1.513(3) . ?
C48 C66 1.399(3) . ?
C48 C65 1.387(3) . ?
C48 C49 1.511(3) . ?
C66 C62 1.389(3) . ?
C52 C51 1.398(3) . ?
C52 C83 1.380(4) . ?
C52 C53 1.514(3) . ?
C71 C36 1.393(4) . ?
C71 C72 1.414(4) . ?
C51 C50 1.399(3) . ?
C55 C56 1.396(3) . ?
C55 C54 1.387(3) . ?
C36 C35 1.529(4) . ?
C36 C32 1.383(4) . ?
C44 C46 1.395(3) . ?
C44 C43 1.396(3) . ?
C59 C60 1.394(3) . ?
C59 C58 1.399(3) . ?
C50 C85 1.386(3) . ?
C50 C49 1.511(3) . ?
C31 C82 1.384(3) . ?
C31 C35 1.517(3) . ?
C26 H26 0.9500 . ?
C26 C25 1.389(3) . ?
C46 C28 1.508(3) . ?
C46 C37 1.376(4) . ?
C65 H65 0.9500 . ?
C65 C64 1.398(4) . ?
C64 C63 1.388(4) . ?
C64 C89 1.531(3) . ?
C60 C61 1.509(4) . ?
C60 C77 1.395(4) . ?
C62 C63 1.385(3) . ?
C62 C61 1.521(3) . ?
C23 C41 1.393(4) . ?
C23 C19 1.387(4) . ?
C83 H83 0.9500 . ?
C83 C84 1.395(4) . ?
C41 C42 1.506(4) . ?
C41 C81 1.386(3) . ?
C53 H53A 0.9900 . ?
C53 H53B 0.9900 . ?
C53 C54 1.518(3) . ?
C25 C82 1.393(4) . ?
C25 C27 1.535(4) . ?
C56 C69 1.380(3) . ?
C56 C57 1.508(4) . ?
C43 C42 1.521(3) . ?
C43 C39 1.369(4) . ?
C69 H69 0.9500 . ?
C69 C68 1.394(4) . ?
C28 H28A 0.9900 . ?
C28 H28B 0.9900 . ?
C68 C67 1.392(4) . ?
C68 C70 1.538(4) . ?
C63 H63 0.9500 . ?
C42 H42A 0.9900 . ?
C42 H42B 0.9900 . ?
C58 C57 1.512(3) . ?
C58 C75 1.389(3) . ?
C85 H85 0.9500 . ?
C85 C84 1.376(4) . ?
C82 H82 0.9500 . ?
C35 H35A 0.9900 . ?
C35 H35B 0.9900 . ?
C61 H61A 0.9900 . ?
C61 H61B 0.9900 . ?
C54 C67 1.394(3) . ?
C49 H49A 0.9900 . ?
C49 H49B 0.9900 . ?
C84 C87 1.528(4) . ?
C37 H37 0.9500 . ?
C37 C38 1.385(4) . ?
C67 H67 0.9500 . ?
C19 C20 1.406(4) . ?
C19 C73 1.521(4) . ?
C57 H57A 0.9900 . ?
C57 H57B 0.9900 . ?
C76 C75 1.394(4) . ?
C76 C77 1.374(4) . ?
C76 C79 1.531(4) . ?
C81 H81 0.9500 . ?
C81 C21 1.393(5) . ?
C75 H75 0.9500 . ?
C77 H77 0.9500 . ?
C72 C73 1.505(4) . ?
C72 C34 1.384(4) . ?
C39 H39 0.9500 . ?
C39 C38 1.388(4) . ?
C20 H20 0.9500 . ?
C20 C21 1.389(5) . ?
C89 C78 1.525(7) . ?
C89 C88 1.509(7) . ?
C89 C15 1.508(7) . ?
C89 C88A 1.439(19) . ?
C89 C78A 1.557(18) . ?
C89 C15A 1.553(19) . ?
C21 C45 1.544(4) . ?
C40 H40A 0.9800 . ?
C40 H40B 0.9800 . ?
C40 H40C 0.9800 . ?
C38 C2 1.534(5) . ?
C73 H73A 0.9900 . ?
C73 H73B 0.9900 . ?
C32 H32 0.9500 . ?
C32 C33 1.382(5) . ?
C70 C14 1.495(6) . ?
C70 C18 1.526(6) . ?
C70 C74 1.545(6) . ?
C70 C18A 1.43(3) . ?
C70 C74A 1.43(4) . ?
C70 C14A 1.45(3) . ?
C47 H47A 0.9801 . ?
C47 H47B 0.9800 . ?
C47 H47C 0.9798 . ?
C27 C22 1.494(8) . ?
C27 C16 1.507(8) . ?
C27 C90 1.587(8) . ?
C27 C90A 1.487(19) . ?
C27 C22A 1.787(19) . ?
C27 C16A 1.363(16) . ?
C87 C80 1.500(14) . ?
C87 C86 1.588(11) . ?
C87 C24 1.475(13) . ?
C87 C24A 1.544(13) . ?
C87 C80A 1.541(13) . ?
C87 C86A 1.519(12) . ?
C79 C94 1.515(8) . ?
C79 C96 1.525(9) . ?
C79 C95 1.505(8) . ?
C79 C96A 1.82(3) . ?
C79 C94A 1.42(4) . ?
C79 C95A 1.37(3) . ?
C34 H34 0.9500 . ?
C34 C33 1.395(5) . ?
C45 C4A 1.611(13) . ?
C45 C6A 1.440(14) . ?
C45 C5A 1.489(14) . ?
C45 C4B 1.496(14) . ?
C45 C5B 1.595(12) . ?
C45 C6B 1.501(12) . ?
C33 C91 1.553(5) . ?
C14 H14A 0.9800 . ?
C14 H14B 0.9800 . ?
C14 H14C 0.9800 . ?
C2 C3 1.528(10) . ?
C2 C7 1.509(11) . ?
C2 C5 1.531(8) . ?
C2 C4 1.426(9) . ?
C2 C6 1.453(18) . ?
C2 C1 1.590(9) . ?
C18 H18A 0.9800 . ?
C18 H18B 0.9800 . ?
C18 H18C 0.9800 . ?
C22 H22A 0.9800 . ?
C22 H22B 0.9800 . ?
C22 H22C 0.9800 . ?
C74 H74A 0.9800 . ?
C74 H74B 0.9800 . ?
C74 H74C 0.9800 . ?
C16 H16A 0.9800 . ?
C16 H16B 0.9800 . ?
C16 H16C 0.9800 . ?
C78 H78A 0.9800 . ?
C78 H78B 0.9800 . ?
C78 H78C 0.9800 . ?
C88 H88A 0.9800 . ?
C88 H88B 0.9800 . ?
C88 H88C 0.9800 . ?
C90 H90A 0.9800 . ?
C90 H90B 0.9800 . ?
C90 H90C 0.9800 . ?
C91 C10 1.486(17) . ?
C91 C11 1.588(17) . ?
C91 C12 1.576(16) . ?
C91 C12A 1.65(2) . ?
C91 C8 1.58(3) . ?
C91 C9 1.401(19) . ?
C3 H3A 0.9800 . ?
C3 H3B 0.9800 . ?
C3 H3C 0.9800 . ?
C15 H15A 0.9800 . ?
C15 H15B 0.9800 . ?
C15 H15C 0.9800 . ?
C7 H7A 0.9800 . ?
C7 H7B 0.9800 . ?
C7 H7C 0.9800 . ?
C94 H94A 0.9800 . ?
C94 H94B 0.9800 . ?
C94 H94C 0.9800 . ?
C96 H96A 0.9800 . ?
C96 H96B 0.9800 . ?
C96 H96C 0.9800 . ?
C95 H95A 0.9800 . ?
C95 H95B 0.9800 . ?
C95 H95C 0.9800 . ?
C80 H80A 0.9800 . ?
C80 H80B 0.9800 . ?
C80 H80C 0.9800 . ?
C86 H86A 0.9800 . ?
C86 H86B 0.9800 . ?
C86 H86C 0.9800 . ?
C24 H24A 0.9800 . ?
C24 H24B 0.9800 . ?
C24 H24C 0.9800 . ?
C5 H5A 0.9800 . ?
C5 H5B 0.9800 . ?
C5 H5C 0.9800 . ?
C10 H10A 0.9800 . ?
C10 H10B 0.9800 . ?
C10 H10C 0.9800 . ?
C11 H11A 0.9800 . ?
C11 H11B 0.9800 . ?
C11 H11C 0.9800 . ?
C12 H12A 0.9800 . ?
C12 H12B 0.9800 . ?
C12 H12C 0.9800 . ?
C4A H4AA 0.9798 . ?
C4A H4AB 0.9800 . ?
C4A H4AC 0.9803 . ?
C6A H6AA 0.9800 . ?
C6A H6AB 0.9800 . ?
C6A H6AC 0.9800 . ?
C5A H5AA 0.9800 . ?
C5A H5AB 0.9800 . ?
C5A H5AC 0.9800 . ?
C4B H4BA 0.9800 . ?
C4B H4BB 0.9800 . ?
C4B H4BC 0.9800 . ?
C5B H5BA 0.9800 . ?
C5B H5BB 0.9800 . ?
C5B H5BC 0.9800 . ?
C6B H6BA 0.9800 . ?
C6B H6BB 0.9800 . ?
C6B H6BC 0.9800 . ?
C12A H12D 0.9800 . ?
C12A H12E 0.9800 . ?
C12A H12F 0.9800 . ?
C8 H8A 0.9800 . ?
C8 H8B 0.9800 . ?
C8 H8C 0.9800 . ?
C9 H9A 0.9800 . ?
C9 H9B 0.9800 . ?
C9 H9C 0.9800 . ?
C90A H90D 0.9800 . ?
C90A H90E 0.9800 . ?
C90A H90F 0.9800 . ?
C22A H22D 0.9800 . ?
C22A H22E 0.9800 . ?
C22A H22F 0.9800 . ?
C16A H16D 0.9800 . ?
C16A H16E 0.9800 . ?
C16A H16F 0.9800 . ?
C4 H4A 0.9800 . ?
C4 H4B 0.9800 . ?
C4 H4C 0.9800 . ?
C6 H6A 0.9800 . ?
C6 H6B 0.9800 . ?
C6 H6C 0.9800 . ?
C1 H1A 0.9800 . ?
C1 H1B 0.9800 . ?
C1 H1C 0.9800 . ?
C88A H88D 0.9800 . ?
C88A H88E 0.9800 . ?
C88A H88F 0.9800 . ?
C78A H78D 0.9800 . ?
C78A H78E 0.9800 . ?
C78A H78F 0.9800 . ?
C15A H15D 0.9800 . ?
C15A H15E 0.9800 . ?
C15A H15F 0.9800 . ?
C24A H24D 0.9800 . ?
C24A H24E 0.9800 . ?
C24A H24F 0.9800 . ?
C80A H80D 0.9800 . ?
C80A H80E 0.9800 . ?
C80A H80F 0.9800 . ?
C86A H86D 0.9800 . ?
C86A H86E 0.9800 . ?
C86A H86F 0.9800 . ?
C96A H96D 0.9800 . ?
C96A H96E 0.9800 . ?
C96A H96F 0.9800 . ?
C94A H94D 0.9800 . ?
C94A H94E 0.9800 . ?
C94A H94F 0.9800 . ?
C95A H95D 0.9800 . ?
C95A H95E 0.9800 . ?
C95A H95F 0.9800 . ?
C18A H18D 0.9800 . ?
C18A H18E 0.9800 . ?
C18A H18F 0.9800 . ?
C74A H74D 0.9798 . ?
C74A H74E 0.9801 . ?
C74A H74F 0.9802 . ?
C14A H14D 0.9800 . ?
C14A H14E 0.9800 . ?
C14A H14F 0.9800 . ?

loop_
_geom_torsion_atom_site_label_1
_geom_torsion_atom_site_label_2
_geom_torsion_atom_site_label_3
_geom_torsion_atom_site_label_4
_geom_torsion
_geom_torsion_site_symmetry_1
_geom_torsion_site_symmetry_2
_geom_torsion_site_symmetry_3
_geom_torsion_site_symmetry_4
_geom_torsion_publ_flag
Ti1 Ti2 O9 C55 -10.4(8) . . . . ?
Ti1 O4 C30 C29 -98.2(7) . . . . ?
Ti1 O4 C30 C31 80.8(8) . . . . ?
Ti1 O6 C71 C36 88.7(2) . . . . ?
Ti1 O6 C71 C72 -89.2(2) . . . . ?
Ti1 O5 C23 C41 97.1(7) . . . . ?
Ti1 O5 C23 C19 -81.2(7) . . . . ?
Ti1 O12 C44 C46 -88.7(2) . . . . ?
Ti1 O12 C44 C43 88.5(2) . . . . ?
Ti2 Ti1 O4 C30 12.2(8) . . . . ?
Ti2 Ti1 O5 C23 -11.5(7) . . . . ?
Ti2 O9 C55 C56 -79.8(8) . . . . ?
Ti2 O9 C55 C54 99.0(8) . . . . ?
Ti2 O8 C51 C52 88.9(2) . . . . ?
Ti2 O8 C51 C50 -88.0(2) . . . . ?
Ti2 O7 C59 C60 89.6(2) . . . . ?
Ti2 O7 C59 C58 -89.2(2) . . . . ?
O13 Ti1 O4 C30 20.7(9) . . . . ?
O13 Ti1 O5 C23 -9.5(7) . . . . ?
O13 Ti2 O9 C55 -9.5(8) . . . . ?
O4 Ti1 O5 C23 174.7(7) . . . . ?
O4 C30 C29 C26 -178.1(2) . . . . ?
O4 C30 C29 C28 4.0(3) . . . . ?
O4 C30 C31 C82 178.4(2) . . . . ?
O4 C30 C31 C35 -4.2(3) . . . . ?
O1 Ti1 O4 C30 8.5(7) . . . . ?
O1 Ti1 O5 C23 -14.3(9) . . . . ?
O1 Ti2 O9 C55 -17.6(9) . . . . ?
O9 C55 C56 C69 -178.4(2) . . . . ?
O9 C55 C56 C57 2.5(3) . . . . ?
O9 C55 C54 C53 -3.6(3) . . . . ?
O9 C55 C54 C67 178.6(2) . . . . ?
O8 Ti2 O9 C55 -102.9(8) . . . . ?
O8 C51 C50 C85 177.4(2) . . . . ?
O8 C51 C50 C49 0.6(3) . . . . ?
O7 Ti2 O9 C55 86.7(8) . . . . ?
O7 C59 C60 C61 -1.2(3) . . . . ?
O7 C59 C60 C77 -178.1(2) . . . . ?
O7 C59 C58 C57 0.6(3) . . . . ?
O7 C59 C58 C75 178.6(2) . . . . ?
O6 Ti1 O4 C30 -86.6(7) . . . . ?
O6 Ti1 O5 C23 87.0(7) . . . . ?
O6 C71 C36 C35 -1.2(4) . . . . ?
O6 C71 C36 C32 178.4(2) . . . . ?
O6 C71 C72 C73 0.2(4) . . . . ?
O6 C71 C72 C34 -178.5(3) . . . . ?
O5 Ti1 O4 C30 -174.0(7) . . . . ?
O5 C23 C41 C42 -3.1(3) . . . . ?
O5 C23 C41 C81 179.9(2) . . . . ?
O5 C23 C19 C20 -179.7(2) . . . . ?
O5 C23 C19 C73 3.7(4) . . . . ?
O10 Ti2 O9 C55 174.2(8) . . . . ?
O10 C66 C62 C63 176.9(2) . . . . ?
O10 C66 C62 C61 -4.0(3) . . . . ?
O12 Ti1 O4 C30 103.3(7) . . . . ?
O12 Ti1 O5 C23 -102.4(7) . . . . ?
O12 C44 C46 C28 -0.1(3) . . . . ?
O12 C44 C46 C37 177.7(2) . . . . ?
O12 C44 C43 C42 1.5(4) . . . . ?
O12 C44 C43 C39 -178.1(2) . . . . ?
C30 C29 C26 C25 -1.0(4) . . . . ?
C30 C29 C28 C46 -64.6(3) . . . . ?
C30 C31 C82 C25 0.4(4) . . . . ?
C30 C31 C35 C36 64.5(3) . . . . ?
C29 C30 C31 C82 -2.6(3) . . . . ?
C29 C30 C31 C35 174.8(2) . . . . ?
C29 C26 C25 C82 -1.1(4) . . . . ?
C29 C26 C25 C27 -179.2(3) . . . . ?
C48 C66 C62 C63 -4.7(4) . . . . ?
C48 C66 C62 C61 174.5(2) . . . . ?
C48 C65 C64 C63 -2.2(4) . . . . ?
C48 C65 C64 C89 176.9(3) . . . . ?
C66 C48 C65 C64 -2.0(4) . . . . ?
C66 C48 C49 C50 -65.4(3) . . . . ?
C66 C62 C63 C64 0.2(4) . . . . ?
C66 C62 C61 C60 65.6(3) . . . . ?
C52 C51 C50 C85 0.6(3) . . . . ?
C52 C51 C50 C49 -176.1(2) . . . . ?
C52 C83 C84 C85 -0.3(4) . . . . ?
C52 C83 C84 C87 178.8(3) . . . . ?
C52 C53 C54 C55 63.5(3) . . . . ?
C52 C53 C54 C67 -118.9(2) . . . . ?
C71 C36 C35 C31 -101.9(3) . . . . ?
C71 C36 C32 C33 2.0(5) . . . . ?
C71 C72 C73 C19 102.4(3) . . . . ?
C71 C72 C34 C33 -1.7(5) . . . . ?
C51 C52 C83 C84 -0.1(4) . . . . ?
C51 C52 C53 C54 -104.0(3) . . . . ?
C51 C50 C85 C84 -1.0(4) . . . . ?
C51 C50 C49 C48 104.2(2) . . . . ?
C55 C56 C69 C68 -0.8(4) . . . . ?
C55 C56 C57 C58 -63.6(3) . . . . ?
C55 C54 C67 C68 0.3(4) . . . . ?
C36 C71 C72 C73 -177.7(2) . . . . ?
C36 C71 C72 C34 3.6(4) . . . . ?
C36 C32 C33 C34 -0.1(6) . . . . ?
C36 C32 C33 C91 -178.4(5) . . . . ?
C44 C46 C28 C29 103.6(3) . . . . ?
C44 C46 C37 C38 0.5(4) . . . . ?
C44 C43 C42 C41 -104.1(3) . . . . ?
C44 C43 C39 C38 0.3(5) . . . . ?
C59 C60 C61 C62 -102.8(3) . . . . ?
C59 C60 C77 C76 -0.1(4) . . . . ?
C59 C58 C57 C56 103.3(3) . . . . ?
C59 C58 C75 C76 -0.7(4) . . . . ?
C50 C85 C84 C83 0.8(4) . . . . ?
C50 C85 C84 C87 -178.2(3) . . . . ?
C31 C30 C29 C26 2.9(3) . . . . ?
C31 C30 C29 C28 -175.0(2) . . . . ?
C26 C29 C28 C46 117.6(2) . . . . ?
C26 C25 C82 C31 1.4(4) . . . . ?
C26 C25 C27 C22 -11.5(7) . . . . ?
C26 C25 C27 C16 111.5(5) . . . . ?
C26 C25 C27 C90 -133.4(4) . . . . ?
C26 C25 C27 C90A -49.3(10) . . . . ?
C26 C25 C27 C22A 54.2(9) . . . . ?
C26 C25 C27 C16A 166.6(15) . . . . ?
C46 C44 C43 C42 178.6(2) . . . . ?
C46 C44 C43 C39 -0.9(4) . . . . ?
C46 C37 C38 C39 -1.1(5) . . . . ?
C46 C37 C38 C2 177.4(4) . . . . ?
C65 C48 C66 O10 -176.0(2) . . . . ?
C65 C48 C66 C62 5.5(4) . . . . ?
C65 C48 C49 C50 113.7(3) . . . . ?
C65 C64 C63 C62 3.1(4) . . . . ?
C65 C64 C89 C78 -0.7(5) . . . . ?
C65 C64 C89 C88 -119.0(5) . . . . ?
C65 C64 C89 C15 118.7(5) . . . . ?
C65 C64 C89 C88A -66.6(10) . . . . ?
C65 C64 C89 C78A 56.3(10) . . . . ?
C65 C64 C89 C15A 170.1(12) . . . . ?
C60 C59 C58 C57 -178.2(2) . . . . ?
C60 C59 C58 C75 -0.2(3) . . . . ?
C23 C41 C42 C43 62.6(3) . . . . ?
C23 C41 C81 C21 0.5(4) . . . . ?
C23 C19 C20 C21 -0.8(4) . . . . ?
C23 C19 C73 C72 -63.1(3) . . . . ?
C83 C52 C51 O8 -176.9(2) . . . . ?
C83 C52 C51 C50 -0.1(3) . . . . ?
C83 C52 C53 C54 74.8(3) . . . . ?
C83 C84 C87 C80 2.5(11) . . . . ?
C83 C84 C87 C86 121.4(7) . . . . ?
C83 C84 C87 C24 -123.5(10) . . . . ?
C83 C84 C87 C24A -57.4(9) . . . . ?
C83 C84 C87 C80A 54.2(10) . . . . ?
C83 C84 C87 C86A -175.7(10) . . . . ?
C41 C23 C19 C20 1.9(4) . . . . ?
C41 C23 C19 C73 -174.7(2) . . . . ?
C41 C81 C21 C20 0.5(5) . . . . ?
C41 C81 C21 C45 179.6(3) . . . . ?
C53 C52 C51 O8 2.0(3) . . . . ?
C53 C52 C51 C50 178.8(2) . . . . ?
C53 C52 C83 C84 -179.0(2) . . . . ?
C53 C54 C67 C68 -177.4(2) . . . . ?
C56 C55 C54 C53 175.0(2) . . . . ?
C56 C55 C54 C67 -2.7(3) . . . . ?
C56 C69 C68 C67 -1.5(4) . . . . ?
C56 C69 C68 C70 179.6(3) . . . . ?
C43 C44 C46 C28 -177.3(2) . . . . ?
C43 C44 C46 C37 0.5(3) . . . . ?
C43 C39 C38 C37 0.7(5) . . . . ?
C43 C39 C38 C2 -177.8(4) . . . . ?
C69 C56 C57 C58 117.3(2) . . . . ?
C69 C68 C67 C54 1.7(4) . . . . ?
C69 C68 C70 C14 -53.3(5) . . . . ?
C69 C68 C70 C18 -176.5(4) . . . . ?
C69 C68 C70 C74 64.5(4) . . . . ?
C69 C68 C70 C18A 121.8(19) . . . . ?
C69 C68 C70 C74A 3.4(19) . . . . ?
C69 C68 C70 C14A -117.4(17) . . . . ?
C28 C29 C26 C25 176.8(2) . . . . ?
C28 C46 C37 C38 178.4(3) . . . . ?
C63 C64 C89 C78 178.4(4) . . . . ?
C63 C64 C89 C88 60.1(5) . . . . ?
C63 C64 C89 C15 -62.2(5) . . . . ?
C63 C64 C89 C88A 112.5(10) . . . . ?
C63 C64 C89 C78A -124.6(9) . . . . ?
C63 C64 C89 C15A -10.8(12) . . . . ?
C63 C62 C61 C60 -115.3(3) . . . . ?
C42 C41 C81 C21 -176.4(3) . . . . ?
C42 C43 C39 C38 -179.3(3) . . . . ?
C58 C59 C60 C61 177.6(2) . . . . ?
C58 C59 C60 C77 0.6(3) . . . . ?
C85 C50 C49 C48 -72.5(3) . . . . ?
C85 C84 C87 C80 -178.5(9) . . . . ?
C85 C84 C87 C86 -59.6(7) . . . . ?
C85 C84 C87 C24 55.5(10) . . . . ?
C85 C84 C87 C24A 121.6(8) . . . . ?
C85 C84 C87 C80A -126.8(10) . . . . ?
C85 C84 C87 C86A 3.3(11) . . . . ?
C82 C31 C35 C36 -118.3(3) . . . . ?
C82 C25 C27 C22 170.4(6) . . . . ?
C82 C25 C27 C16 -66.6(5) . . . . ?
C82 C25 C27 C90 48.5(5) . . . . ?
C82 C25 C27 C90A 132.6(10) . . . . ?
C82 C25 C27 C22A -123.9(9) . . . . ?
C82 C25 C27 C16A -11.5(15) . . . . ?
C35 C36 C32 C33 -178.4(3) . . . . ?
C35 C31 C82 C25 -176.9(3) . . . . ?
C61 C60 C77 C76 -177.2(2) . . . . ?
C61 C62 C63 C64 -178.9(3) . . . . ?
C54 C55 C56 C69 2.9(3) . . . . ?
C54 C55 C56 C57 -176.2(2) . . . . ?
C49 C48 C66 O10 3.1(3) . . . . ?
C49 C48 C66 C62 -175.4(2) . . . . ?
C49 C48 C65 C64 179.0(2) . . . . ?
C49 C50 C85 C84 175.9(2) . . . . ?
C37 C46 C28 C29 -74.2(3) . . . . ?
C37 C38 C2 C3 158.6(7) . . . . ?
C37 C38 C2 C7 39.3(9) . . . . ?
C37 C38 C2 C5 -86.1(6) . . . . ?
C37 C38 C2 C4 -163.0(10) . . . . ?
C37 C38 C2 C6 -3.8(14) . . . . ?
C37 C38 C2 C1 100.2(9) . . . . ?
C67 C68 C70 C14 127.8(4) . . . . ?
C67 C68 C70 C18 4.6(5) . . . . ?
C67 C68 C70 C74 -114.3(4) . . . . ?
C67 C68 C70 C18A -57.1(19) . . . . ?
C67 C68 C70 C74A -175.5(19) . . . . ?
C67 C68 C70 C14A 63.8(17) . . . . ?
C19 C23 C41 C42 175.2(2) . . . . ?
C19 C23 C41 C81 -1.8(4) . . . . ?
C19 C20 C21 C81 -0.3(5) . . . . ?
C19 C20 C21 C45 -179.5(3) . . . . ?
C57 C56 C69 C68 178.3(2) . . . . ?
C57 C58 C75 C76 177.4(2) . . . . ?
C81 C41 C42 C43 -120.6(3) . . . . ?
C81 C21 C45 C4A 178.4(8) . . . . ?
C81 C21 C45 C6A 60.8(11) . . . . ?
C81 C21 C45 C5A -67.9(10) . . . . ?
C81 C21 C45 C4B -116.9(10) . . . . ?
C81 C21 C45 C5B 0.2(9) . . . . ?
C81 C21 C45 C6B 113.9(8) . . . . ?
C75 C58 C57 C56 -74.7(3) . . . . ?
C75 C76 C77 C60 -0.8(4) . . . . ?
C75 C76 C79 C94 179.3(6) . . . . ?
C75 C76 C79 C96 55.8(6) . . . . ?
C75 C76 C79 C95 -61.3(6) . . . . ?
C75 C76 C79 C96A 127.6(14) . . . . ?
C75 C76 C79 C94A -131.6(19) . . . . ?
C75 C76 C79 C95A 9(2) . . . . ?
C77 C60 C61 C62 74.2(3) . . . . ?
C77 C76 C75 C58 1.2(4) . . . . ?
C77 C76 C79 C94 -1.4(7) . . . . ?
C77 C76 C79 C96 -124.9(6) . . . . ?
C77 C76 C79 C95 118.0(5) . . . . ?
C77 C76 C79 C96A -53.1(15) . . . . ?
C77 C76 C79 C94A 48(2) . . . . ?
C77 C76 C79 C95A -171.6(19) . . . . ?
C72 C71 C36 C35 176.7(2) . . . . ?
C72 C71 C36 C32 -3.7(4) . . . . ?
C72 C34 C33 C32 0.0(6) . . . . ?
C72 C34 C33 C91 178.3(5) . . . . ?
C39 C43 C42 C41 75.5(3) . . . . ?
C39 C38 C2 C3 -23.0(9) . . . . ?
C39 C38 C2 C7 -142.2(7) . . . . ?
C39 C38 C2 C5 92.3(6) . . . . ?
C39 C38 C2 C4 15.4(11) . . . . ?
C39 C38 C2 C6 174.6(12) . . . . ?
C39 C38 C2 C1 -81.4(10) . . . . ?
C20 C19 C73 C72 120.4(3) . . . . ?
C20 C21 C45 C4A -2.5(9) . . . . ?
C20 C21 C45 C6A -120.1(11) . . . . ?
C20 C21 C45 C5A 111.2(10) . . . . ?
C20 C21 C45 C4B 62.2(11) . . . . ?
C20 C21 C45 C5B 179.3(8) . . . . ?
C20 C21 C45 C6B -67.0(8) . . . . ?
C89 C64 C63 C62 -176.0(3) . . . . ?
C73 C19 C20 C21 175.6(3) . . . . ?
C73 C72 C34 C33 179.5(3) . . . . ?
C32 C36 C35 C31 78.6(3) . . . . ?
C32 C33 C91 C10 -169.1(13) . . . . ?
C32 C33 C91 C11 -54.9(11) . . . . ?
C32 C33 C91 C12 66.7(11) . . . . ?
C32 C33 C91 C12A 134.1(12) . . . . ?
C32 C33 C91 C8 -115.3(14) . . . . ?
C32 C33 C91 C9 6.0(18) . . . . ?
C70 C68 C67 C54 -179.4(3) . . . . ?
C27 C25 C82 C31 179.6(3) . . . . ?
C79 C76 C75 C58 -179.4(3) . . . . ?
C79 C76 C77 C60 179.9(3) . . . . ?
C34 C72 C73 C19 -78.9(3) . . . . ?
C34 C33 C91 C10 12.7(15) . . . . ?
C34 C33 C91 C11 126.8(10) . . . . ?
C34 C33 C91 C12 -111.6(11) . . . . ?
C34 C33 C91 C12A -44.1(13) . . . . ?
C34 C33 C91 C8 66.5(15) . . . . ?
C34 C33 C91 C9 -172.2(16) . . . . ?

loop_
_smtbx_masks_void_nr
_smtbx_masks_void_average_x
_smtbx_masks_void_average_y
_smtbx_masks_void_average_z
_smtbx_masks_void_volume
_smtbx_masks_void_count_electrons
_smtbx_masks_void_content
1 0.252 -0.356 0.439 3100.3 302.0 ?
